data_7112425
loop_
_publ_author_name
'Chang, Li-Xian'
'Xiong, Gang'
'Wang, Li'
'Cheng, Peng'
'Zhao, Bin'

_publ_section_title
;
 A 24-Gd nanocapsule with a large magnetocaloric effect.
;
_journal_issue 11
_journal_name_full 'Chemical communications (Cambridge, England)'
_journal_page_first 1055
_journal_page_last 1057
_journal_paper_doi 10.1039/c2cc35800j
_journal_volume 49
_journal_year 2013
_chemical_formula_sum 'C126 H232 Gd24 N36 O134'
_chemical_formula_weight 8169.48
_chemical_name_systematic
;
?
;
_space_group_IT_number 2
_symmetry_cell_setting triclinic
_symmetry_space_group_name_Hall '-P 1'
_symmetry_space_group_name_H-M 'P -1'
_atom_sites_solution_hydrogens geom
_atom_sites_solution_primary direct
_atom_sites_solution_secondary difmap
_audit_creation_method SHELXL-97
_cell_angle_alpha 70.309(3)
_cell_angle_beta 71.744(3)
_cell_angle_gamma 62.202(4)
_cell_formula_units_Z 1
_cell_length_a 18.5577(7)
_cell_length_b 18.6531(7)
_cell_length_c 24.5481(9)
_cell_measurement_temperature 293(2)
_cell_measurement_theta_max 25.0
_cell_measurement_theta_min 2.38
_cell_volume 6951.9(5)
_computing_structure_refinement 'SHELXL-97 (Sheldrick, 1997)'
_computing_structure_solution 'SHELXS-97 (Sheldrick, 1990)'
_diffrn_ambient_temperature 293(2)
_diffrn_measured_fraction_theta_full 0.998
_diffrn_measured_fraction_theta_max 0.998
_diffrn_radiation_monochromator graphite
_diffrn_radiation_source 'fine-focus sealed tube'
_diffrn_radiation_type MoK\a
_diffrn_radiation_wavelength 0.71073
_diffrn_reflns_av_R_equivalents 0.0313
_diffrn_reflns_av_sigmaI/netI 0.0498
_diffrn_reflns_limit_h_max 22
_diffrn_reflns_limit_h_min -22
_diffrn_reflns_limit_k_max 19
_diffrn_reflns_limit_k_min -22
_diffrn_reflns_limit_l_max 29
_diffrn_reflns_limit_l_min -29
_diffrn_reflns_number 49758
_diffrn_reflns_theta_full 25.01
_diffrn_reflns_theta_max 25.01
_diffrn_reflns_theta_min 2.38
_exptl_absorpt_coefficient_mu 5.723
_exptl_absorpt_correction_T_max 0.3940
_exptl_absorpt_correction_T_min 0.3288
_exptl_absorpt_correction_type multi-scan
_exptl_absorpt_process_details SADABS
_exptl_crystal_colour colorless
_exptl_crystal_density_diffrn 1.951
_exptl_crystal_density_method 'not measured'
_exptl_crystal_description BLOCK
_exptl_crystal_F_000 3848
_exptl_crystal_size_max 0.25
_exptl_crystal_size_mid 0.20
_exptl_crystal_size_min 0.20
_refine_diff_density_max 2.007
_refine_diff_density_min -1.446
_refine_diff_density_rms 0.163
_refine_ls_extinction_method none
_refine_ls_goodness_of_fit_ref 1.084
_refine_ls_hydrogen_treatment none
_refine_ls_matrix_type full
_refine_ls_number_parameters 1494
_refine_ls_number_reflns 24456
_refine_ls_number_restraints 133
_refine_ls_restrained_S_all 1.101
_refine_ls_R_factor_all 0.0504
_refine_ls_R_factor_gt 0.0384
_refine_ls_shift/su_max 0.015
_refine_ls_shift/su_mean 0.000
_refine_ls_structure_factor_coef Fsqd
_refine_ls_weighting_details 'calc w=1/[\s^2^(Fo^2^)+(0.0443P)^2^+10.9954P] where P=(Fo^2^+2Fc^2^)/3'
_refine_ls_weighting_scheme calc
_refine_ls_wR_factor_gt 0.0981
_refine_ls_wR_factor_ref 0.1041
_reflns_number_gt 19757
_reflns_number_total 24456
_reflns_threshold_expression >2sigma(I)
_cod_duplicate_entry 7108799
_cod_data_source_file c2cc35800j.txt
_cod_data_source_block Gd24
_cod_original_cell_volume 6951.9(4)
_cod_original_sg_symbol_H-M P-1
_cod_database_code 7112425

loop_
_symmetry_equiv_pos_as_xyz
'x, y, z'
'-x, -y, -z'

loop_
_atom_site_label
_atom_site_type_symbol
_atom_site_fract_x
_atom_site_fract_y
_atom_site_fract_z
_atom_site_U_iso_or_equiv
_atom_site_adp_type
_atom_site_occupancy
_atom_site_symmetry_multiplicity
_atom_site_calc_flag
_atom_site_refinement_flags
_atom_site_disorder_assembly
_atom_site_disorder_group
O21 O 0.68927(18) -0.14351(18) 0.83361(13) 0.0247(8) Uani 1 1 d . . .
O26 O 0.31772(19) -0.3236(2) 1.18937(15) 0.0372(10) Uani 1 1 d . . .
O62 O 0.3697(3) 0.1078(2) 1.35334(17) 0.0611(12) Uani 1 1 d . . .
O11 O 0.65801(17) 0.16273(18) 0.84683(12) 0.0220(8) Uani 1 1 d . . .
O10 O 0.51604(18) -0.1393(2) 0.90127(13) 0.0282(9) Uani 1 1 d . . .
O2 O 0.39427(17) -0.25618(18) 1.06625(13) 0.0239(8) Uani 1 1 d . . .
O15 O 0.39052(19) -0.1395(2) 1.00164(15) 0.0365(10) Uani 1 1 d . . .
C1 C 0.3069(3) 0.2682(3) 1.0628(2) 0.0360(15) Uani 1 1 d . B .
C2 C 0.6928(3) -0.0923(3) 0.78150(19) 0.0265(13) Uani 1 1 d . . .
C3 C 0.2341(3) 0.0642(3) 1.0889(2) 0.0280(13) Uani 1 1 d . . .
C4 C 0.2498(3) 0.1507(3) 0.9008(2) 0.0350(14) Uani 1 1 d . B .
C5 C 0.4471(2) 0.1384(3) 0.76072(18) 0.0224(12) Uani 1 1 d . B .
C6 C 0.6679(2) 0.1569(3) 0.79252(19) 0.0220(11) Uani 1 1 d . . .
C7 C 0.4070(3) 0.4275(3) 0.9179(2) 0.0337(14) Uani 1 1 d . C .
C8 C 0.1946(3) 0.4166(3) 0.8859(2) 0.0343(15) Uani 1 1 d . . .
C9 C 0.0602(3) 0.2710(3) 1.0483(2) 0.0307(14) Uani 1 1 d . C .
C10 C 0.5621(4) 0.4091(3) 0.6954(3) 0.0543(18) Uani 1 1 d . B .
C11 C 0.7221(4) 0.2257(4) 0.5845(3) 0.0513(19) Uani 1 1 d . B .
C12 C 0.0661(3) 0.5049(4) 0.9372(3) 0.050(2) Uani 1 1 d . . .
H12C H 0.0320 0.5633 0.9328 0.075 Uiso 1 1 calc R . .
H12B H 0.0942 0.4855 0.9695 0.075 Uiso 1 1 calc R . .
H12A H 0.0320 0.4753 0.9448 0.075 Uiso 1 1 calc R . .
C13 C 0.1045(3) 0.5434(4) 0.8283(2) 0.051(2) Uani 1 1 d . . .
H13B H 0.1535 0.5461 0.8008 0.076 Uiso 1 1 calc R . .
H13C H 0.0663 0.5982 0.8336 0.076 Uiso 1 1 calc R . .
H13A H 0.0790 0.5211 0.8135 0.076 Uiso 1 1 calc R . .
C14 C 0.3232(4) 0.5380(4) 0.8486(3) 0.057(2) Uani 1 1 d . . .
H14C H 0.3100 0.5953 0.8457 0.085 Uiso 1 1 calc R . .
H14B H 0.2787 0.5339 0.8397 0.085 Uiso 1 1 calc R . .
H14A H 0.3733 0.5161 0.8213 0.085 Uiso 1 1 calc R . .
C15 C 0.2490(3) -0.2793(3) 1.1690(3) 0.0469(16) Uani 1 1 d . . .
C16 C 0.0821(3) 0.0264(3) 1.0406(2) 0.0351(14) Uani 1 1 d . C .
C17 C 0.2752(3) -0.1005(3) 0.8743(2) 0.0395(15) Uani 1 1 d . C .
C18 C 0.4913(3) 0.3228(3) 1.1110(2) 0.0359(14) Uani 1 1 d . C .
C19 C 0.4828(3) 0.4107(3) 1.1684(2) 0.0486(16) Uani 1 1 d . . .
H19A H 0.4315 0.4063 1.1901 0.073 Uiso 1 1 calc R . .
H19C H 0.4764 0.4672 1.1602 0.073 Uiso 1 1 calc R . .
H19B H 0.5255 0.3750 1.1912 0.073 Uiso 1 1 calc R . .
C20 C 0.3994(4) 0.1605(4) 1.3270(3) 0.0604(18) Uani 1 1 d . . .
C21 C 0.9497(3) -0.1455(4) 0.7165(3) 0.052(2) Uani 1 1 d . . .
C22 C 0.7955(4) -0.0025(4) 0.5848(2) 0.0522(19) Uani 1 1 d . C .
C23 C 0.3904(4) 0.3997(4) 0.6714(3) 0.057(2) Uani 1 1 d . B .
C24 C -0.0807(4) 0.2843(5) 1.0933(3) 0.080(3) Uani 1 1 d . . .
H24B H -0.1154 0.3384 1.1013 0.120 Uiso 1 1 calc R . .
H24C H -0.0553 0.2477 1.1265 0.120 Uiso 1 1 calc R . .
H24A H -0.1137 0.2625 1.0860 0.120 Uiso 1 1 calc R . .
C25 C -0.0385(4) 0.3239(5) 0.9842(3) 0.073(2) Uani 1 1 d . . .
H25C H -0.0595 0.3835 0.9752 0.109 Uiso 1 1 calc R . .
H25B H -0.0801 0.3076 0.9834 0.109 Uiso 1 1 calc R . .
H25A H 0.0100 0.3027 0.9556 0.109 Uiso 1 1 calc R . .
C26 C -0.0265(4) 0.1229(5) 0.9826(3) 0.080(3) Uani 1 1 d . . .
H26C H -0.0619 0.1770 0.9905 0.120 Uiso 1 1 calc R . .
H26B H -0.0568 0.1039 0.9695 0.120 Uiso 1 1 calc R . .
H26A H 0.0204 0.1259 0.9526 0.120 Uiso 1 1 calc R . .
C27 C 0.0697(3) -0.0610(4) 1.2731(3) 0.0610(18) Uani 1 1 d . . .
C28 C 0.3021(4) -0.3854(4) 1.1109(3) 0.075(2) Uani 1 1 d . . .
H28B H 0.2788 -0.4131 1.0993 0.112 Uiso 1 1 calc R . .
H28C H 0.3331 -0.4232 1.1413 0.112 Uiso 1 1 calc R . .
H28A H 0.3382 -0.3668 1.0775 0.112 Uiso 1 1 calc R . .
C29 C 0.2791(4) -0.2387(4) 0.9117(3) 0.066(2) Uani 1 1 d . . .
H29A H 0.2739 -0.2783 0.8981 0.100 Uiso 1 1 calc R . .
H29C H 0.2318 -0.2183 0.9413 0.100 Uiso 1 1 calc R . .
H29B H 0.3286 -0.2650 0.9280 0.100 Uiso 1 1 calc R . .
C30 C 0.4163(4) 0.0155(4) 0.6567(2) 0.0594(19) Uani 1 1 d . . .
C31 C 0.8705(4) 0.1934(4) 0.5520(3) 0.075(3) Uani 1 1 d . . .
H31A H 0.9006 0.1551 0.5266 0.112 Uiso 1 1 calc R . .
H31B H 0.8723 0.1632 0.5923 0.112 Uiso 1 1 calc R . .
H31C H 0.8953 0.2322 0.5426 0.112 Uiso 1 1 calc R . .
C32 C 0.7725(4) 0.2854(5) 0.4846(3) 0.090(3) Uani 1 1 d . . .
H32A H 0.7912 0.2479 0.4594 0.134 Uiso 1 1 calc R . .
H32C H 0.8031 0.3198 0.4699 0.134 Uiso 1 1 calc R . .
H32B H 0.7145 0.3198 0.4854 0.134 Uiso 1 1 calc R . .
C33 C 0.5724(3) 0.1590(4) 0.5622(3) 0.0554(19) Uani 1 1 d . . .
C34 C 0.2185(5) 0.2372(6) 0.7555(4) 0.106(3) Uani 1 1 d . . .
C35 C 0.5422(4) 0.4332(4) 1.0629(3) 0.059(2) Uani 1 1 d . . .
H35B H 0.5944 0.4253 1.0688 0.088 Uiso 1 1 calc R . .
H35C H 0.5058 0.4911 1.0577 0.088 Uiso 1 1 calc R . .
H35A H 0.5509 0.4145 1.0285 0.088 Uiso 1 1 calc R . .
C36 C 0.2647(3) 0.5134(4) 0.9555(3) 0.060(2) Uani 1 1 d . . .
H36B H 0.2569 0.5640 0.9630 0.090 Uiso 1 1 calc R . .
H36C H 0.2757 0.4695 0.9902 0.090 Uiso 1 1 calc R . .
H36A H 0.2154 0.5210 0.9451 0.090 Uiso 1 1 calc R . .
C37 C 0.1652(4) -0.2622(4) 1.1028(3) 0.087(2) Uani 1 1 d . . .
H37A H 0.1848 -0.2397 1.0626 0.131 Uiso 1 1 calc R . .
H37C H 0.1267 -0.2176 1.1219 0.131 Uiso 1 1 calc R . .
H37B H 0.1380 -0.2958 1.1039 0.131 Uiso 1 1 calc R . .
C38 C -0.0619(3) 0.0531(5) 1.0863(3) 0.080(3) Uani 1 1 d . . .
H38B H -0.0979 0.1052 1.0973 0.119 Uiso 1 1 calc R . .
H38C H -0.0361 0.0135 1.1187 0.119 Uiso 1 1 calc R . .
H38A H -0.0936 0.0327 1.0760 0.119 Uiso 1 1 calc R . .
C39 C 0.5984(5) 0.1992(5) 0.4572(3) 0.110(3) Uani 1 1 d . . .
H39A H 0.5589 0.2213 0.4320 0.165 Uiso 1 1 calc R . .
H39B H 0.6275 0.1401 0.4608 0.165 Uiso 1 1 calc R . .
H39C H 0.6373 0.2249 0.4406 0.165 Uiso 1 1 calc R . .
C40 C 0.7705(5) -0.0727(5) 0.5290(3) 0.101(3) Uani 1 1 d . . .
H40A H 0.7331 -0.0348 0.5025 0.152 Uiso 1 1 calc R . .
H40C H 0.7399 -0.0919 0.5659 0.152 Uiso 1 1 calc R . .
H40B H 0.8105 -0.1194 0.5124 0.152 Uiso 1 1 calc R . .
C41 C 0.1128(4) 0.4490(5) 1.1279(4) 0.100(3) Uani 1 1 d . . .
H41A H 0.1404 0.4503 1.0876 0.149 Uiso 1 1 calc R . .
H41C H 0.0789 0.5048 1.1328 0.149 Uiso 1 1 calc R . .
H41B H 0.0785 0.4188 1.1383 0.149 Uiso 1 1 calc R . .
C42 C 0.2319(5) 0.4469(5) 1.1528(5) 0.117(4) Uani 1 1 d . . .
H42A H 0.2752 0.4287 1.1204 0.176 Uiso 1 1 calc R . .
H42C H 0.2558 0.4318 1.1867 0.176 Uiso 1 1 calc R . .
H42B H 0.2024 0.5062 1.1425 0.176 Uiso 1 1 calc R . .
C43 C 0.3129(6) -0.1858(5) 0.8048(3) 0.107(3) Uani 1 1 d . . .
H43A H 0.2802 -0.1390 0.7784 0.161 Uiso 1 1 calc R . .
H43B H 0.3079 -0.2349 0.8052 0.161 Uiso 1 1 calc R . .
H43C H 0.3700 -0.1934 0.7919 0.161 Uiso 1 1 calc R . .
C44 C 0.5076(5) 0.3028(5) 0.5164(3) 0.105(3) Uani 1 1 d . . .
H44C H 0.5440 0.3314 0.5017 0.157 Uiso 1 1 calc R . .
H44B H 0.4805 0.3081 0.5561 0.157 Uiso 1 1 calc R . .
H44A H 0.4668 0.3268 0.4920 0.157 Uiso 1 1 calc R . .
C45 C 0.8721(5) -0.0064(6) 0.4866(3) 0.111(3) Uani 1 1 d U . .
H45B H 0.9114 -0.0544 0.4712 0.167 Uiso 1 1 calc R . .
H45C H 0.9009 0.0153 0.4987 0.167 Uiso 1 1 calc R . .
H45A H 0.8422 0.0354 0.4567 0.167 Uiso 1 1 calc R . .
C46 C 0.3013(5) -0.0026(6) 0.6426(4) 0.129(3) Uani 1 1 d U . .
H46B H 0.2636 0.0298 0.6155 0.193 Uiso 1 1 calc R . .
H46C H 0.2743 0.0103 0.6805 0.193 Uiso 1 1 calc R . .
H46A H 0.3179 -0.0607 0.6459 0.193 Uiso 1 1 calc R . .
C47 C 0.0809(5) 0.3367(6) 0.8046(5) 0.133(4) Uani 1 1 d . . .
H47A H 0.0287 0.3660 0.7916 0.199 Uiso 1 1 calc R . .
H47B H 0.1107 0.3719 0.7906 0.199 Uiso 1 1 calc R . .
H47C H 0.0713 0.3214 0.8469 0.199 Uiso 1 1 calc R . .
C48 C 0.2800(7) 0.5421(6) 0.6645(4) 0.169(7) Uani 1 1 d . . .
H48C H 0.2881 0.5489 0.6989 0.254 Uiso 1 1 calc R . .
H48B H 0.2350 0.5250 0.6750 0.254 Uiso 1 1 calc R . .
H48A H 0.2672 0.5939 0.6357 0.254 Uiso 1 1 calc R . .
C49 C 0.0981(6) 0.1865(7) 0.8037(5) 0.159(4) Uani 1 1 d U . .
H49A H 0.1075 0.1636 0.7712 0.239 Uiso 1 1 calc R . .
H49B H 0.0398 0.2082 0.8200 0.239 Uiso 1 1 calc R . .
H49C H 0.1278 0.1437 0.8334 0.239 Uiso 1 1 calc R . .
C50 C 0.3901(6) 0.0566(8) 0.5559(3) 0.235(4) Uani 1 1 d . . .
H50A H 0.4450 0.0245 0.5377 0.352 Uiso 1 1 calc R . .
H50C H 0.3843 0.1123 0.5506 0.352 Uiso 1 1 calc R . .
H50B H 0.3502 0.0580 0.5380 0.352 Uiso 1 1 calc R . .
C51 C 0.4834 0.2314 1.3310 0.127 Uani 0.64 1 d PDU . .
C51' C 0.4389 0.2659 1.3285 0.127 Uani 0.36 1 d PDU A 2
C52 C 0.5119 0.5558 0.6879 0.190 Uani 1 1 d . B .
H52B H 0.5198 0.6032 0.6600 0.285 Uiso 1 1 d R . .
H52C H 0.5325 0.5447 0.7225 0.285 Uiso 1 1 d R . .
H52A H 0.4539 0.5670 0.6984 0.285 Uiso 1 1 d R . .
C53 C 0.4428(8) 0.1403(8) 1.4201(5) 0.184(5) Uani 1 1 d U . .
H53B H 0.4226 0.0973 1.4320 0.276 Uiso 1 1 d R A .
H53C H 0.4151 0.1758 1.4475 0.276 Uiso 1 1 d R . .
H53A H 0.5015 0.1155 1.4193 0.276 Uiso 1 1 d R . .
C54 C 1.0352(7) -0.1635(7) 0.6181(4) 0.160(5) Uani 1 1 d U . .
H54A H 1.0500 -0.2101 0.6022 0.239 Uiso 1 1 d R C .
H54C H 1.0789 -0.1440 0.6035 0.239 Uiso 1 1 d R . .
H54B H 0.9849 -0.1196 0.6063 0.239 Uiso 1 1 d R . .
C55 C 0.3932(7) 0.5013(7) 0.5777(5) 0.174(5) Uani 1 1 d U . .
H55C H 0.4502 0.4900 0.5745 0.261 Uiso 1 1 calc R . .
H55B H 0.3634 0.5596 0.5625 0.261 Uiso 1 1 calc R . .
H55A H 0.3899 0.4697 0.5554 0.261 Uiso 1 1 calc R . .
C56 C 0.6069(7) 0.4920(8) 0.6015(4) 0.100(4) Uani 0.615(10) 1 d PDU B 1
H56A H 0.6182 0.4465 0.5857 0.150 Uiso 0.615(10) 1 calc PR B 1
H56C H 0.6582 0.4911 0.6035 0.150 Uiso 0.615(10) 1 calc PR B 1
H56B H 0.5774 0.5436 0.5766 0.150 Uiso 0.615(10) 1 calc PR B 1
C57 C -0.0312(8) -0.1025(9) 1.3616(6) 0.213(5) Uani 1 1 d U . .
H57B H -0.0778 -0.1151 1.3667 0.319 Uiso 1 1 calc R . .
H57C H -0.0466 -0.0617 1.3834 0.319 Uiso 1 1 calc R . .
H57A H 0.0138 -0.1522 1.3758 0.319 Uiso 1 1 calc R . .
C58 C 1.1028(6) -0.2342(16) 0.7268(7) 0.119(5) Uani 0.369(7) 1 d PDU C 1
C59 C -0.0506(5) -0.0602(8) 1.2531(4) 0.232(6) Uani 1 1 d DU . .
H59B H -0.0612 -0.0083 1.2244 0.349 Uiso 1 1 d R . .
H59C H -0.1023 -0.0631 1.2753 0.349 Uiso 1 1 d R . .
H59A H -0.0197 -0.1053 1.2335 0.349 Uiso 1 1 d R . .
C60 C 0.1967(4) 0.3245(4) 1.1964(3) 0.0531(19) Uani 1 1 d . . .
C70 C 0.3503(3) -0.1812(3) 1.0445(2) 0.0295(13) Uani 1 1 d . . .
C71 C 0.4599(3) -0.0836(3) 0.8716(2) 0.0277(13) Uani 1 1 d . . .
C72 C 0.4289(3) 0.2520(3) 0.88388(19) 0.0230(12) Uani 1 1 d . B .
C56' C 0.5309(9) 0.5109(13) 0.6037(4) 0.100(4) Uani 0.385(10) 1 d PD B 2
H56E H 0.5548 0.4640 0.5860 0.150 Uiso 0.385(10) 1 calc PR B 2
H56F H 0.5501 0.5529 0.5783 0.150 Uiso 0.385(10) 1 calc PR B 2
H56D H 0.4716 0.5331 0.6093 0.150 Uiso 0.385(10) 1 calc PR B 2
C58' C 1.0664(9) -0.2763(5) 0.7064(7) 0.119(5) Uani 0.631(7) 1 d PD C 2
Gd1 Gd 0.593859(14) 0.021475(16) 0.662090(10) 0.02837(6) Uani 1 1 d . . .
Gd2 Gd 0.574333(14) 0.237822(15) 0.671080(10) 0.02702(7) Uani 1 1 d . B .
Gd3 Gd 0.785836(14) 0.039511(15) 0.688932(10) 0.02497(6) Uani 1 1 d . . .
Gd4 Gd 0.350148(14) 0.042185(15) 0.793913(10) 0.02596(6) Uani 1 1 d . B .
Gd5 Gd 0.330632(13) 0.285993(14) 0.801493(10) 0.02388(6) Uani 1 1 d . B .
Gd6 Gd 0.562239(13) 0.305547(14) 0.835478(10) 0.02247(6) Uani 1 1 d . . .
Gd7 Gd 0.477335(14) 0.248290(14) 1.010948(10) 0.02390(6) Uani 1 1 d . . .
Gd8 Gd 0.253861(13) 0.233812(14) 0.979521(10) 0.02421(6) Uani 1 1 d . B .
Gd9 Gd 0.276474(14) -0.016655(15) 0.969979(10) 0.02945(6) Uani 1 1 d . B .
Gd10 Gd 0.198975(13) -0.081306(15) 1.144621(10) 0.02532(6) Uani 1 1 d . . .
Gd11 Gd 0.171219(14) 0.187635(15) 1.156067(10) 0.02513(6) Uani 1 1 d . . .
Gd12 Gd 0.392177(14) 0.199088(15) 1.185249(10) 0.02669(6) Uani 1 1 d . . .
N1 N -0.0174(2) 0.2906(3) 1.04224(19) 0.0388(13) Uani 1 1 d . . .
N2 N 0.1264(2) 0.4905(3) 0.88388(19) 0.0372(13) Uani 1 1 d . . .
N3 N 0.3346(3) 0.4916(3) 0.9070(2) 0.0403(13) Uani 1 1 d . . .
N6 N 0.0018(3) 0.0652(3) 1.0358(2) 0.0541(17) Uani 1 1 d . . .
N7 N 0.1302(4) 0.2608(5) 0.7810(3) 0.106(3) Uani 1 1 d . . .
N8 N 0.3758(3) 0.0176(4) 0.6205(2) 0.0930(19) Uani 1 1 d U . .
N9 N 0.5561(5) 0.4841(3) 0.6612(2) 0.124(3) Uani 1 1 d D . .
N10 N 0.5054(3) 0.3858(3) 1.11371(18) 0.0391(12) Uani 1 1 d . . .
N11 N 0.3565(5) 0.4780(4) 0.6396(3) 0.135(4) Uani 1 1 d . . .
N12 N 0.4383(4) 0.1810(3) 1.3578(3) 0.063(2) Uani 0.631(7) 1 d PDU A 1
N13 N 0.5550(3) 0.2165(4) 0.5156(2) 0.0658(17) Uani 1 1 d . . .
N14 N 0.7856(3) 0.2378(3) 0.5441(2) 0.0588(18) Uani 1 1 d . . .
N15 N 0.2839(3) -0.1707(3) 0.8633(2) 0.0420(13) Uani 1 1 d . . .
N16 N 0.2349(3) -0.3132(3) 1.1332(2) 0.0555(15) Uani 1 1 d . . .
N17 N -0.0033(4) -0.0671(6) 1.2942(3) 0.132(3) Uani 1 1 d DU . .
N18 N 0.8127(4) -0.0306(4) 0.5383(2) 0.0745(18) Uani 1 1 d . . .
N19 N 1.0343(6) -0.1837(5) 0.6943(5) 0.066(3) Uani 0.435(10) 1 d PDU C 1
N20 N 0.1750(3) 0.4075(3) 1.1663(3) 0.0679(19) Uani 1 1 d . . .
N12' N 0.3730(9) 0.2198(9) 1.3601(6) 0.063(2) Uani 0.369(7) 1 d PU A 2
N19' N 1.0076(6) -0.1960(7) 0.6781(4) 0.066(3) Uani 0.565(10) 1 d PU C 2
O1 O 0.23268(17) 0.27847(18) 1.07408(13) 0.0248(9) Uani 1 1 d . . .
O3 O 0.24672(17) 0.1029(2) 0.87600(13) 0.0274(8) Uani 1 1 d . . .
O4 O 0.18495(18) 0.0591(2) 1.13830(14) 0.0292(9) Uani 1 1 d . . .
O5 O 0.43826(17) 0.2949(2) 0.83117(13) 0.0274(9) Uani 1 1 d . . .
O6 O 0.39524(19) -0.0266(2) 0.89303(14) 0.0315(10) Uani 1 1 d . . .
O7 O 0.23526(17) 0.22816(19) 0.88040(13) 0.0261(9) Uani 1 1 d . . .
O8 O 0.47081(19) -0.0846(2) 0.81773(13) 0.0324(10) Uani 1 1 d . . .
O9 O 0.26589(18) 0.00353(18) 1.06359(13) 0.0266(8) Uani 1 1 d . . .
O12 O 0.27274(17) -0.14350(19) 1.05863(13) 0.0259(8) Uani 1 1 d . . .
O13 O 0.34307(18) 0.28434(19) 1.09096(13) 0.0267(8) Uani 1 1 d . B .
O14 O 0.61034(17) 0.21217(19) 0.76441(13) 0.0261(9) Uani 1 1 d . . .
O16 O 0.37083(17) 0.2264(2) 0.90090(13) 0.0266(8) Uani 1 1 d . . .
O17 O 0.73309(17) 0.10080(18) 0.77317(13) 0.0240(8) Uani 1 1 d . . .
O18 O 0.48021(17) 0.23564(19) 0.91617(13) 0.0247(8) Uani 1 1 d . . .
O19 O 0.25060(19) 0.12864(19) 1.06842(13) 0.0280(9) Uani 1 1 d . . .
O20 O 0.38855(17) 0.13970(19) 0.80798(12) 0.0232(8) Uani 1 1 d . . .
O22 O 0.46943(19) 0.41454(19) 0.87599(14) 0.0313(9) Uani 1 1 d . . .
O23 O 0.47790(18) 0.07599(19) 0.73871(13) 0.0270(8) Uani 1 1 d . . .
O24 O 0.46511(17) 0.20162(19) 0.74133(13) 0.0237(8) Uani 1 1 d . . .
O25 O 0.75100(18) -0.0676(2) 0.76541(14) 0.0293(9) Uani 1 1 d . . .
O27 O 0.2115(2) 0.3714(2) 0.93517(15) 0.0384(10) Uani 1 1 d . . .
O28 O 0.63913(18) -0.07522(19) 0.75191(13) 0.0279(9) Uani 1 1 d . . .
O29 O 0.19681(19) -0.2115(2) 1.18079(15) 0.0371(10) Uani 1 1 d . . .
O30 O 0.7428(2) -0.0179(2) 0.63045(14) 0.0388(11) Uani 1 1 d . C .
O31 O 0.1513(2) 0.2887(2) 1.19941(15) 0.0384(10) Uani 1 1 d . . .
O32 O 0.5172(2) 0.2997(2) 1.06239(15) 0.0419(10) Uani 1 1 d . . .
O33 O 0.07067(19) 0.2547(2) 1.10046(15) 0.0365(10) Uani 1 1 d . . .
O34 O 0.5441(2) 0.1736(2) 0.61486(14) 0.0385(10) Uani 1 1 d . . .
O35 O 0.10018(19) -0.0217(2) 1.08930(15) 0.0391(11) Uani 1 1 d . . .
O36 O 0.2368(2) 0.3997(2) 0.83675(15) 0.0383(11) Uani 1 1 d . . .
O37 O 0.2623(2) 0.2875(2) 1.21911(15) 0.0393(10) Uani 1 1 d . C .
O38 O 0.5369(2) 0.4026(2) 0.74992(15) 0.0378(11) Uani 1 1 d . . .
O39 O 0.7306(2) 0.1832(2) 0.63752(15) 0.0389(11) Uani 1 1 d . B .
O40 O 0.3564(2) 0.2329(2) 1.01672(15) 0.0434(11) Uani 1 1 d . . .
O41 O 0.4552(2) 0.2889(2) 1.15657(15) 0.0399(10) Uani 1 1 d . C .
O42 O 0.2741(2) 0.1156(2) 0.95368(16) 0.0457(11) Uani 1 1 d . . .
O43 O 0.4113(2) 0.3851(2) 0.96992(16) 0.0476(13) Uani 1 1 d . . .
O44 O 0.0905(2) -0.0497(3) 1.22004(16) 0.0490(13) Uani 1 1 d . . .
O45 O 0.1136(2) 0.2719(2) 1.00311(15) 0.0456(12) Uani 1 1 d . . .
O46 O 0.4137(2) 0.1874(3) 1.27402(15) 0.0523(12) Uani 1 1 d . C .
O47 O 0.9370(2) -0.1780(3) 0.77001(17) 0.0541(13) Uani 1 1 d . . .
O48 O 0.2801(2) -0.0410(2) 0.82849(17) 0.0511(12) Uani 1 1 d . . .
O49 O 0.3536(2) 0.3854(2) 0.72294(15) 0.0467(12) Uani 1 1 d . . .
O51 O 0.1360(2) 0.0377(2) 0.99499(15) 0.0458(12) Uani 1 1 d . . .
O52 O 0.6183(2) 0.0810(3) 0.55879(15) 0.0581(13) Uani 1 1 d . . .
O53 O 0.6473(2) 0.2652(2) 0.57384(16) 0.0502(13) Uani 1 1 d . . .
O54 O 0.2535(2) 0.2852(2) 0.74606(17) 0.0560(11) Uani 1 1 d . . .
O55 O 0.8321(3) 0.0394(3) 0.58709(16) 0.0600(14) Uani 1 1 d . C .
O56 O 0.3864(2) -0.0014(3) 0.71022(16) 0.0557(11) Uani 1 1 d . . .
O57 O 0.2588(2) -0.0944(3) 0.92605(17) 0.0566(12) Uani 1 1 d . . .
O58 O 0.9045(3) -0.0809(3) 0.69115(19) 0.0688(18) Uani 1 1 d . C .
O59 O 0.2615(3) 0.1612(3) 0.74344(19) 0.0749(14) Uani 1 1 d . . .
O60 O 0.1105(2) -0.0780(3) 1.31106(18) 0.0606(13) Uani 1 1 d . . .
O61 O 0.4765(2) 0.0359(3) 0.63564(16) 0.0686(13) Uani 1 1 d . . .
O63 O 0.5950(3) 0.3510(3) 0.6699(2) 0.0811(16) Uani 1 1 d U . .
O64 O 0.4542(3) 0.3490(3) 0.64694(19) 0.085(2) Uani 1 1 d . . .
O65 O 0.1399(8) 0.2309(8) 0.3492(5) 0.126(5) Uani 0.50 1 d P . .
O66 O 0.4563(12) 0.9697(13) 0.0855(9) 0.231(6) Uani 0.50 1 d PU . .
O67 O 0.1974(7) 0.7005(9) 0.3246(5) 0.123(6) Uani 0.50 1 d P . .
O68 O 0.5000 0.0000 0.0000 0.200(5) Uani 1 2 d S . .
O69 O 0.63762(17) 0.09036(19) 0.70503(13) 0.0247(8) Uani 1 1 d . B .
O70 O 0.3315(9) 0.2491(9) 0.6107(6) 0.158(7) Uani 0.50 1 d P . .
O71 O 0.2403(11) 0.5593(13) 0.2947(9) 0.206(6) Uani 0.50 1 d PU . .

loop_
_atom_site_aniso_label
_atom_site_aniso_U_11
_atom_site_aniso_U_22
_atom_site_aniso_U_33
_atom_site_aniso_U_23
_atom_site_aniso_U_13
_atom_site_aniso_U_12
O21 0.0324(15) 0.0213(14) 0.0194(15) -0.0010(12) -0.0030(12) -0.0137(12)
O26 0.0373(16) 0.0369(18) 0.0351(19) 0.0132(15) -0.0140(14) -0.0230(14)
O62 0.111(3) 0.049(2) 0.044(2) -0.0110(17) -0.021(2) -0.045(2)
O11 0.0285(14) 0.0266(14) 0.0152(14) -0.0041(12) -0.0016(12) -0.0167(12)
O10 0.0264(15) 0.0319(17) 0.0219(16) -0.0043(13) -0.0030(13) -0.0105(13)
O2 0.0323(14) 0.0204(14) 0.0229(15) -0.0025(12) -0.0079(12) -0.0138(12)
O15 0.0366(17) 0.0368(18) 0.0295(18) 0.0028(15) -0.0056(14) -0.0170(15)
C1 0.040(2) 0.037(3) 0.029(3) 0.005(2) -0.010(2) -0.019(2)
C2 0.041(3) 0.016(2) 0.015(2) -0.0073(17) 0.0007(19) -0.007(2)
C3 0.027(2) 0.027(2) 0.030(2) 0.002(2) -0.0120(19) -0.0119(19)
C4 0.034(2) 0.046(3) 0.027(3) 0.002(2) -0.005(2) -0.025(2)
C5 0.0202(19) 0.029(2) 0.015(2) 0.0032(18) -0.0119(16) -0.0072(18)
C6 0.0276(18) 0.031(2) 0.016(2) 0.0031(17) -0.0001(17) -0.0265(16)
C7 0.040(2) 0.022(2) 0.041(3) -0.007(2) -0.001(2) -0.0181(19)
C8 0.039(3) 0.023(2) 0.034(3) -0.002(2) -0.001(2) -0.013(2)
C9 0.029(2) 0.018(2) 0.036(3) -0.002(2) -0.008(2) -0.004(2)
C10 0.096(4) 0.036(3) 0.040(3) 0.007(2) -0.025(3) -0.038(3)
C11 0.065(3) 0.039(3) 0.037(3) -0.001(3) 0.010(3) -0.028(3)
C12 0.038(3) 0.040(3) 0.050(4) 0.000(3) 0.001(3) -0.010(3)
C13 0.044(3) 0.037(3) 0.043(3) 0.012(3) -0.011(3) -0.006(3)
C14 0.049(3) 0.032(3) 0.079(4) 0.001(3) -0.018(3) -0.013(3)
C15 0.048(2) 0.052(3) 0.056(3) 0.012(3) -0.018(2) -0.044(2)
C16 0.025(2) 0.034(3) 0.049(3) -0.016(2) -0.010(2) -0.007(2)
C17 0.028(2) 0.045(3) 0.054(3) -0.017(2) -0.003(2) -0.021(2)
C18 0.025(2) 0.039(3) 0.054(3) -0.023(2) -0.010(2) -0.011(2)
C19 0.076(3) 0.040(3) 0.047(3) -0.012(2) -0.014(3) -0.034(2)
C20 0.112(4) 0.051(3) 0.041(3) -0.013(2) -0.030(3) -0.039(3)
C21 0.033(3) 0.032(3) 0.054(4) -0.006(3) 0.015(3) -0.001(3)
C22 0.059(3) 0.064(4) 0.034(3) -0.023(3) 0.001(3) -0.024(3)
C23 0.044(3) 0.044(3) 0.048(4) 0.022(3) -0.008(3) -0.012(3)
C24 0.052(3) 0.131(6) 0.066(4) -0.012(4) -0.007(3) -0.053(4)
C25 0.074(3) 0.111(5) 0.053(4) -0.012(3) -0.028(3) -0.047(4)
C26 0.069(4) 0.077(5) 0.071(4) 0.004(4) -0.044(3) -0.005(4)
C27 0.028(2) 0.111(4) 0.070(4) -0.061(3) 0.022(3) -0.041(3)
C28 0.090(4) 0.049(3) 0.110(5) -0.020(3) -0.045(4) -0.029(3)
C29 0.059(3) 0.042(3) 0.100(5) 0.007(3) -0.026(3) -0.032(3)
C30 0.060(3) 0.109(4) 0.025(3) -0.023(3) -0.002(2) -0.047(3)
C31 0.046(3) 0.067(4) 0.083(5) 0.001(4) 0.013(3) -0.027(3)
C32 0.072(4) 0.097(6) 0.041(4) 0.022(4) 0.018(3) -0.030(4)
C33 0.056(3) 0.076(4) 0.038(3) 0.006(3) -0.012(3) -0.041(3)
C34 0.066(4) 0.103(7) 0.141(6) -0.032(5) -0.066(4) 0.004(5)
C35 0.091(4) 0.040(3) 0.047(4) -0.004(3) -0.017(3) -0.029(3)
C36 0.036(3) 0.044(3) 0.083(5) -0.022(3) 0.003(3) -0.006(3)
C37 0.084(3) 0.065(4) 0.139(5) 0.009(4) -0.078(4) -0.037(3)
C38 0.025(3) 0.104(6) 0.087(5) -0.016(4) -0.015(3) -0.010(4)
C39 0.175(6) 0.156(6) 0.039(4) 0.021(4) -0.045(4) -0.113(5)
C40 0.112(5) 0.143(6) 0.082(5) -0.072(4) 0.008(4) -0.063(5)
C41 0.061(4) 0.044(4) 0.167(8) 0.006(5) -0.045(5) -0.005(4)
C42 0.090(5) 0.056(4) 0.218(10) -0.032(5) -0.022(6) -0.043(4)
C43 0.158(7) 0.092(5) 0.073(5) -0.053(4) -0.020(5) -0.028(6)
C44 0.119(5) 0.118(6) 0.070(5) 0.044(4) -0.060(4) -0.059(5)
C45 0.126(5) 0.131(5) 0.069(4) -0.048(4) 0.022(4) -0.054(4)
C46 0.121(5) 0.177(6) 0.117(6) -0.013(5) -0.022(4) -0.098(4)
C47 0.068(6) 0.127(7) 0.199(9) -0.108(6) -0.004(6) -0.001(6)
C48 0.157(10) 0.090(8) 0.081(7) 0.009(6) 0.020(7) 0.049(7)
C49 0.134(5) 0.188(6) 0.185(7) -0.014(5) -0.032(5) -0.106(4)
C50 0.290(6) 0.551(12) 0.029(5) 0.001(6) -0.010(5) -0.361(6)
C51 0.147 0.124 0.135 -0.035 -0.027 -0.070
C51' 0.147 0.124 0.135 -0.035 -0.027 -0.070
C52 0.410 0.054 0.087 -0.007 -0.024 -0.098
C53 0.220(7) 0.191(7) 0.170(7) -0.038(5) -0.041(6) -0.106(5)
C54 0.155(6) 0.151(7) 0.118(6) -0.026(5) 0.010(5) -0.043(5)
C55 0.169(7) 0.134(6) 0.127(6) 0.007(5) 0.017(5) -0.040(5)
C56 0.113(6) 0.082(5) 0.077(6) 0.005(4) 0.004(5) -0.045(5)
C57 0.204(7) 0.253(8) 0.183(7) -0.049(6) -0.036(6) -0.096(5)
C58 0.101(7) 0.096(7) 0.107(7) 0.001(5) -0.006(5) -0.021(5)
C59 0.224(7) 0.286(8) 0.216(7) -0.064(6) -0.071(6) -0.102(5)
C60 0.043(3) 0.043(3) 0.073(4) -0.034(3) 0.005(3) -0.012(3)
C70 0.038(2) 0.028(2) 0.029(3) -0.0034(19) -0.008(2) -0.0199(19)
C71 0.0225(19) 0.035(2) 0.028(2) -0.002(2) -0.0036(18) -0.0183(18)
C72 0.024(2) 0.021(2) 0.025(2) -0.0098(18) -0.0036(18) -0.0069(18)
C56' 0.113(6) 0.082(5) 0.077(6) 0.005(4) 0.004(5) -0.045(5)
C58' 0.101(7) 0.096(7) 0.107(7) 0.001(5) -0.006(5) -0.021(5)
Gd1 0.03792(11) 0.03748(12) 0.01394(11) -0.00453(9) -0.00354(9) -0.02033(10)
Gd2 0.03034(11) 0.02531(11) 0.01642(11) 0.00352(9) -0.00168(9) -0.01132(9)
Gd3 0.02602(10) 0.02730(11) 0.01739(11) -0.00355(9) 0.00097(9) -0.01159(9)
Gd4 0.03074(10) 0.03432(11) 0.01797(11) -0.00271(9) -0.00663(9) -0.01815(9)
Gd5 0.02629(10) 0.02410(11) 0.01769(11) 0.00230(9) -0.00739(8) -0.01005(9)
Gd6 0.02546(10) 0.02053(10) 0.02153(11) -0.00121(9) -0.00372(9) -0.01221(8)
Gd7 0.02891(10) 0.02586(11) 0.01948(11) -0.00505(9) -0.00296(9) -0.01416(9)
Gd8 0.02361(10) 0.02353(11) 0.01879(11) 0.00084(9) -0.00285(9) -0.00867(9)
Gd9 0.03441(11) 0.03440(12) 0.02301(12) -0.00011(10) -0.00538(9) -0.02102(10)
Gd10 0.02227(10) 0.02745(11) 0.02287(12) 0.00084(9) -0.00307(9) -0.01250(9)
Gd11 0.02356(10) 0.02702(11) 0.02104(11) -0.00241(9) -0.00153(9) -0.01092(9)
Gd12 0.03136(11) 0.03351(11) 0.02050(11) -0.00861(9) -0.00133(9) -0.01787(9)
N1 0.0299(19) 0.047(2) 0.041(2) -0.009(2) -0.0079(18) -0.0174(18)
N2 0.030(2) 0.028(2) 0.037(2) -0.0021(19) -0.0037(18) -0.0033(18)
N3 0.034(2) 0.023(2) 0.054(3) -0.006(2) -0.007(2) -0.0068(18)
N6 0.033(2) 0.059(3) 0.050(3) -0.005(2) -0.015(2) -0.003(2)
N7 0.065(3) 0.110(5) 0.143(6) -0.029(5) -0.047(4) -0.018(4)
N8 0.104(3) 0.170(4) 0.049(3) -0.012(3) -0.014(3) -0.099(3)
N9 0.284(7) 0.051(3) 0.043(4) 0.008(3) -0.018(4) -0.093(4)
N10 0.056(2) 0.037(2) 0.032(2) -0.0105(18) -0.0076(19) -0.0224(19)
N11 0.116(6) 0.075(5) 0.046(4) 0.039(3) 0.028(4) 0.034(4)
N12 0.083(4) 0.071(3) 0.047(3) -0.005(3) -0.023(3) -0.040(3)
N13 0.102(3) 0.081(3) 0.020(2) 0.020(2) -0.028(2) -0.052(3)
N14 0.057(3) 0.060(3) 0.039(3) 0.010(2) 0.010(2) -0.034(2)
N15 0.051(2) 0.039(2) 0.044(3) -0.0140(19) -0.008(2) -0.0227(19)
N16 0.059(2) 0.045(3) 0.077(3) 0.001(2) -0.034(2) -0.029(2)
N17 0.108(4) 0.229(6) 0.086(4) -0.051(4) -0.015(3) -0.082(4)
N18 0.097(4) 0.120(4) 0.027(3) -0.044(2) 0.022(2) -0.062(3)
N19 0.049(4) 0.063(4) 0.042(4) 0.006(3) -0.002(3) -0.005(3)
N20 0.054(3) 0.045(3) 0.100(4) -0.023(3) 0.004(3) -0.024(2)
N12' 0.083(4) 0.071(3) 0.047(3) -0.005(3) -0.023(3) -0.040(3)
N19' 0.049(4) 0.063(4) 0.042(4) 0.006(3) -0.002(3) -0.005(3)
O1 0.0215(14) 0.0222(15) 0.0269(16) -0.0050(13) -0.0016(12) -0.0079(12)
O3 0.0249(13) 0.0353(16) 0.0305(16) -0.0098(13) -0.0076(12) -0.0158(13)
O4 0.0278(15) 0.0324(17) 0.0249(17) -0.0028(14) -0.0019(13) -0.0147(13)
O5 0.0284(14) 0.0348(17) 0.0183(16) 0.0003(13) -0.0038(12) -0.0169(13)
O6 0.0347(16) 0.0270(17) 0.0245(17) 0.0001(14) -0.0060(14) -0.0097(14)
O7 0.0269(14) 0.0247(15) 0.0249(16) 0.0008(13) -0.0085(12) -0.0109(13)
O8 0.0320(16) 0.0453(19) 0.0182(16) -0.0069(14) -0.0032(13) -0.0153(15)
O9 0.0380(15) 0.0238(15) 0.0225(16) -0.0028(13) -0.0049(13) -0.0181(13)
O12 0.0214(13) 0.0325(16) 0.0264(16) -0.0042(13) -0.0061(12) -0.0136(12)
O13 0.0317(15) 0.0295(15) 0.0241(16) -0.0096(13) -0.0031(13) -0.0155(13)
O14 0.0243(14) 0.0260(16) 0.0246(16) -0.0032(13) -0.0071(12) -0.0075(13)
O16 0.0239(14) 0.0361(16) 0.0230(16) -0.0058(13) -0.0032(12) -0.0159(13)
O17 0.0192(14) 0.0209(15) 0.0257(16) -0.0038(13) -0.0023(12) -0.0053(12)
O18 0.0231(13) 0.0352(16) 0.0214(15) -0.0066(13) -0.0035(12) -0.0165(12)
O19 0.0405(16) 0.0218(15) 0.0236(16) -0.0001(13) -0.0090(13) -0.0156(13)
O20 0.0231(13) 0.0302(16) 0.0138(15) 0.0003(12) -0.0019(12) -0.0134(12)
O22 0.0334(16) 0.0249(16) 0.0352(18) -0.0071(14) -0.0036(14) -0.0130(13)
O23 0.0356(15) 0.0313(16) 0.0177(15) -0.0078(13) -0.0020(13) -0.0168(13)
O24 0.0211(13) 0.0257(15) 0.0215(16) 0.0002(13) -0.0046(12) -0.0106(12)
O25 0.0328(15) 0.0312(16) 0.0272(17) -0.0006(13) -0.0066(13) -0.0191(13)
O27 0.0532(19) 0.0229(17) 0.0309(19) -0.0013(14) -0.0069(16) -0.0127(15)
O28 0.0355(15) 0.0313(16) 0.0205(15) -0.0046(13) -0.0078(13) -0.0154(13)
O29 0.0319(16) 0.0297(17) 0.041(2) 0.0033(15) -0.0042(15) -0.0148(14)
O30 0.0407(18) 0.050(2) 0.0197(17) -0.0131(15) 0.0017(14) -0.0142(16)
O31 0.0342(17) 0.0392(18) 0.042(2) -0.0221(15) 0.0082(15) -0.0155(15)
O32 0.0421(17) 0.058(2) 0.0415(19) -0.0240(16) -0.0031(15) -0.0273(16)
O33 0.0265(16) 0.0367(19) 0.0363(19) 0.0013(15) -0.0096(14) -0.0091(15)
O34 0.0507(18) 0.0423(19) 0.0190(17) 0.0036(15) -0.0115(14) -0.0198(16)
O35 0.0264(16) 0.042(2) 0.040(2) 0.0010(16) -0.0144(14) -0.0089(15)
O36 0.0386(18) 0.0245(18) 0.035(2) -0.0043(15) 0.0000(16) -0.0055(15)
O37 0.0350(17) 0.053(2) 0.0339(18) -0.0242(15) -0.0008(15) -0.0153(16)
O38 0.0405(18) 0.0326(18) 0.0288(19) 0.0014(15) -0.0054(15) -0.0119(15)
O39 0.0397(17) 0.0389(19) 0.0259(19) 0.0091(15) -0.0027(15) -0.0194(15)
O40 0.0407(17) 0.061(2) 0.0323(19) -0.0099(17) -0.0028(15) -0.0265(16)
O41 0.0493(17) 0.0465(17) 0.041(2) -0.0180(15) -0.0024(16) -0.0314(15)
O42 0.065(2) 0.0392(19) 0.033(2) -0.0003(16) -0.0072(17) -0.0282(17)
O43 0.056(2) 0.031(2) 0.032(2) -0.0048(16) 0.0012(17) -0.0047(18)
O44 0.0267(18) 0.067(3) 0.036(2) -0.0137(19) 0.0094(16) -0.0124(18)
O45 0.0241(16) 0.064(2) 0.032(2) 0.0008(18) 0.0001(15) -0.0155(17)
O46 0.064(2) 0.084(2) 0.0246(18) -0.0143(17) -0.0059(16) -0.0428(19)
O47 0.0382(18) 0.076(3) 0.036(2) -0.002(2) 0.0085(17) -0.0309(18)
O48 0.057(2) 0.053(2) 0.051(2) -0.0104(18) -0.0094(18) -0.0299(18)
O49 0.062(2) 0.037(2) 0.0252(19) 0.0056(16) -0.0046(17) -0.0184(18)
O51 0.0380(17) 0.061(2) 0.035(2) -0.0022(17) -0.0104(15) -0.0210(17)
O52 0.079(2) 0.088(3) 0.0199(19) -0.0050(18) -0.0025(17) -0.053(2)
O53 0.053(2) 0.053(2) 0.028(2) -0.0011(17) 0.0010(17) -0.0191(19)
O54 0.079(2) 0.048(2) 0.059(2) 0.0121(18) -0.0497(18) -0.0333(18)
O55 0.072(2) 0.085(3) 0.024(2) -0.0154(19) 0.0120(18) -0.044(2)
O56 0.079(2) 0.083(2) 0.0295(19) -0.0177(17) -0.0057(17) -0.0519(19)
O57 0.063(2) 0.085(2) 0.043(2) -0.0274(19) -0.0056(18) -0.0415(19)
O58 0.052(3) 0.037(2) 0.058(3) 0.001(2) 0.022(2) 0.002(2)
O59 0.099(3) 0.059(3) 0.080(3) -0.004(2) -0.067(2) -0.018(2)
O60 0.0380(18) 0.107(3) 0.052(2) -0.041(2) 0.0139(18) -0.0405(19)
O61 0.061(2) 0.144(3) 0.032(2) -0.037(2) 0.0053(17) -0.065(2)
O63 0.147(3) 0.050(2) 0.049(3) -0.007(2) -0.007(3) -0.052(2)
O64 0.058(3) 0.059(3) 0.048(3) 0.029(2) 0.006(2) 0.011(3)
O65 0.203(10) 0.128(9) 0.066(7) 0.016(6) -0.046(7) -0.095(8)
O66 0.230(8) 0.227(8) 0.249(9) -0.059(6) -0.056(6) -0.094(6)
O67 0.085(8) 0.154(12) 0.073(7) -0.046(7) 0.015(6) -0.006(8)
O68 0.210(8) 0.155(6) 0.287(13) -0.121(7) 0.057(9) -0.133(6)
O69 0.0267(14) 0.0269(15) 0.0174(15) -0.0034(12) -0.0036(12) -0.0098(13)
O70 0.175(11) 0.130(10) 0.126(10) 0.072(8) -0.068(9) -0.071(9)
O71 0.205(8) 0.215(8) 0.204(8) -0.028(6) -0.029(6) -0.108(6)

loop_
_atom_type_symbol
_atom_type_description
_atom_type_scat_dispersion_real
_atom_type_scat_dispersion_imag
_atom_type_scat_source
C C 0.0033 0.0016 'International Tables Vol C Tables 4.2.6.8 and 6.1.1.4'
H H 0.0000 0.0000 'International Tables Vol C Tables 4.2.6.8 and 6.1.1.4'
Gd Gd -0.1653 3.9035 'International Tables Vol C Tables 4.2.6.8 and 6.1.1.4'
N N 0.0061 0.0033 'International Tables Vol C Tables 4.2.6.8 and 6.1.1.4'
O O 0.0106 0.0060 'International Tables Vol C Tables 4.2.6.8 and 6.1.1.4'

loop_
_geom_angle_atom_site_label_1
_geom_angle_atom_site_label_2
_geom_angle_atom_site_label_3
_geom_angle
_geom_angle_site_symmetry_1
_geom_angle_site_symmetry_3
C2 O21 Gd11 97.4(3) . 2_657
C2 O21 Gd12 95.6(3) . 2_657
Gd11 O21 Gd12 138.33(13) 2_657 2_657
C15 O26 Gd6 130.7(3) . 2_657
C20 O62 Gd1 130.5(4) . 2_657
C6 O11 Gd6 97.0(2) . .
C6 O11 Gd10 95.7(2) . 2_657
Gd6 O11 Gd10 138.17(15) . 2_657
C71 O10 Gd7 136.5(3) . 2_657
C71 O10 Gd12 93.3(3) . 2_657
Gd7 O10 Gd12 110.21(12) 2_657 2_657
C70 O2 Gd6 124.4(3) . 2_657
C70 O2 Gd7 91.1(3) . 2_657
Gd6 O2 Gd7 105.44(11) 2_657 2_657
C70 O15 Gd7 99.5(3) . 2_657
C70 O15 Gd9 100.0(2) . .
Gd7 O15 Gd9 155.29(15) 2_657 .
O1 C1 O13 127.7(5) . .
O1 C1 O40 116.8(5) . .
O13 C1 O40 115.4(4) . .
O1 C1 Gd8 63.7(3) . .
O13 C1 Gd8 167.9(3) . .
O40 C1 Gd8 53.7(3) . .
O1 C1 Gd7 167.7(4) . .
O13 C1 Gd7 63.5(2) . .
O40 C1 Gd7 52.6(3) . .
Gd8 C1 Gd7 104.84(16) . .
O25 C2 O28 127.0(4) . .
O25 C2 O21 116.5(4) . .
O28 C2 O21 116.4(4) . .
O25 C2 Gd12 161.0(3) . 2_657
O28 C2 Gd12 61.9(3) . 2_657
O21 C2 Gd12 57.1(3) . 2_657
O25 C2 Gd11 63.5(2) . 2_657
O28 C2 Gd11 160.0(3) . 2_657
O21 C2 Gd11 55.6(2) . 2_657
Gd12 C2 Gd11 103.03(13) 2_657 2_657
O4 C3 O19 117.9(5) . .
O4 C3 O9 118.2(4) . .
O19 C3 O9 123.9(4) . .
O4 C3 Gd11 58.8(3) . .
O19 C3 Gd11 59.2(3) . .
O9 C3 Gd11 173.8(3) . .
O4 C3 Gd10 58.6(3) . .
O19 C3 Gd10 175.0(4) . .
O9 C3 Gd10 59.6(2) . .
Gd11 C3 Gd10 116.96(15) . .
O3 C4 O7 127.1(5) . .
O3 C4 O42 116.5(4) . .
O7 C4 O42 116.3(5) . .
O3 C4 Gd8 168.1(3) . .
O7 C4 Gd8 64.3(3) . .
O42 C4 Gd8 52.5(3) . .
O3 C4 Gd9 64.1(2) . .
O7 C4 Gd9 168.3(4) . .
O42 C4 Gd9 52.9(3) . .
Gd8 C4 Gd9 104.38(16) . .
O23 C5 O24 126.9(4) . .
O23 C5 O20 116.8(4) . .
O24 C5 O20 116.3(4) . .
O23 C5 Gd5 161.7(3) . .
O24 C5 Gd5 62.7(2) . .
O20 C5 Gd5 55.9(2) . .
O23 C5 Gd4 64.1(3) . .
O24 C5 Gd4 159.1(3) . .
O20 C5 Gd4 55.8(2) . .
Gd5 C5 Gd4 101.96(13) . .
O17 C6 O14 126.9(4) . .
O17 C6 O11 117.7(4) . .
O14 C6 O11 115.3(4) . .
O17 C6 Gd10 63.0(2) . 2_657
O14 C6 Gd10 161.1(4) . 2_657
O11 C6 Gd10 56.86(19) . 2_657
O17 C6 Gd6 159.3(4) . .
O14 C6 Gd6 62.5(2) . .
O11 C6 Gd6 55.8(2) . .
Gd10 C6 Gd6 102.90(16) 2_657 .
O43 C7 O22 122.3(4) . .
O43 C7 N3 118.6(4) . .
O22 C7 N3 119.0(4) . .
O27 C8 O36 124.9(4) . .
O27 C8 N2 118.8(4) . .
O36 C8 N2 116.3(4) . .
O45 C9 O33 125.9(5) . .
O45 C9 N1 117.8(5) . .
O33 C9 N1 116.2(4) . .
O63 C10 O38 125.6(5) . .
O63 C10 N9 116.0(5) . .
O38 C10 N9 118.3(6) . .
O39 C11 O53 117.1(5) . .
O39 C11 N14 121.7(6) . .
O53 C11 N14 120.6(5) . .
O39 C11 Gd2 62.5(3) . .
O53 C11 Gd2 54.8(3) . .
N14 C11 Gd2 167.2(5) . .
N2 C12 H12C 109.5 . .
N2 C12 H12B 109.5 . .
H12C C12 H12B 109.5 . .
N2 C12 H12A 109.5 . .
H12C C12 H12A 109.5 . .
H12B C12 H12A 109.5 . .
N2 C13 H13B 109.5 . .
N2 C13 H13C 109.5 . .
H13B C13 H13C 109.5 . .
N2 C13 H13A 109.5 . .
H13B C13 H13A 109.5 . .
H13C C13 H13A 109.5 . .
N3 C14 H14C 109.5 . .
N3 C14 H14B 109.5 . .
H14C C14 H14B 109.5 . .
N3 C14 H14A 109.5 . .
H14C C14 H14A 109.5 . .
H14B C14 H14A 109.5 . .
O29 C15 O26 124.4(6) . .
O29 C15 N16 120.0(5) . .
O26 C15 N16 115.6(5) . .
O35 C16 O51 123.8(4) . .
O35 C16 N6 117.9(5) . .
O51 C16 N6 118.2(5) . .
O57 C17 O48 124.2(6) . .
O57 C17 N15 119.6(5) . .
O48 C17 N15 116.1(5) . .
O41 C18 O32 123.7(5) . .
O41 C18 N10 117.9(5) . .
O32 C18 N10 118.4(5) . .
N10 C19 H19A 109.5 . .
N10 C19 H19C 109.5 . .
H19A C19 H19C 109.5 . .
N10 C19 H19B 109.5 . .
H19A C19 H19B 109.5 . .
H19C C19 H19B 109.5 . .
O46 C20 O62 127.1(7) . .
O46 C20 N12' 113.8(8) . .
O62 C20 N12' 110.8(8) . .
O46 C20 N12 112.2(6) . .
O62 C20 N12 119.3(5) . .
N12' C20 N12 44.8(7) . .
O58 C21 O47 126.5(5) . .
O58 C21 N19' 112.1(7) . .
O47 C21 N19' 118.6(6) . .
O58 C21 N19 123.2(6) . .
O47 C21 N19 108.0(6) . .
N19' C21 N19 36.0(7) . .
O55 C22 O30 117.8(6) . .
O55 C22 N18 120.9(6) . .
O30 C22 N18 121.3(7) . .
O55 C22 Gd3 55.7(3) . .
O30 C22 Gd3 62.7(3) . .
N18 C22 Gd3 170.2(5) . .
O49 C23 O64 126.2(5) . .
O49 C23 N11 115.6(5) . .
O64 C23 N11 118.2(6) . .
N1 C24 H24B 109.5 . .
N1 C24 H24C 109.5 . .
H24B C24 H24C 109.5 . .
N1 C24 H24A 109.5 . .
H24B C24 H24A 109.5 . .
H24C C24 H24A 109.5 . .
N1 C25 H25C 109.5 . .
N1 C25 H25B 109.5 . .
H25C C25 H25B 109.5 . .
N1 C25 H25A 109.5 . .
H25C C25 H25A 109.5 . .
H25B C25 H25A 109.5 . .
N6 C26 H26C 109.5 . .
N6 C26 H26B 109.5 . .
H26C C26 H26B 109.5 . .
N6 C26 H26A 109.5 . .
H26C C26 H26A 109.5 . .
H26B C26 H26A 109.5 . .
O44 C27 O60 129.5(5) . .
O44 C27 N17 114.5(6) . .
O60 C27 N17 115.3(6) . .
N16 C28 H28B 109.5 . .
N16 C28 H28C 109.5 . .
H28B C28 H28C 109.5 . .
N16 C28 H28A 109.5 . .
H28B C28 H28A 109.5 . .
H28C C28 H28A 109.5 . .
N15 C29 H29A 109.5 . .
N15 C29 H29C 109.5 . .
H29A C29 H29C 109.5 . .
N15 C29 H29B 109.5 . .
H29A C29 H29B 109.5 . .
H29C C29 H29B 109.5 . .
O56 C30 O61 125.5(6) . .
O56 C30 N8 115.5(6) . .
O61 C30 N8 118.8(5) . .
N14 C31 H31A 109.5 . .
N14 C31 H31B 109.5 . .
H31A C31 H31B 109.5 . .
N14 C31 H31C 109.5 . .
H31A C31 H31C 109.5 . .
H31B C31 H31C 109.5 . .
N14 C32 H32A 109.5 . .
N14 C32 H32C 109.5 . .
H32A C32 H32C 109.5 . .
N14 C32 H32B 109.5 . .
H32A C32 H32B 109.5 . .
H32C C32 H32B 109.5 . .
N13 C33 O34 122.6(6) . .
N13 C33 O52 120.8(6) . .
O34 C33 O52 116.6(5) . .
N13 C33 Gd1 170.5(6) . .
O34 C33 Gd1 61.0(3) . .
O52 C33 Gd1 56.2(3) . .
O54 C34 O59 121.1(7) . .
O54 C34 N7 121.6(8) . .
O59 C34 N7 117.3(9) . .
N10 C35 H35B 109.5 . .
N10 C35 H35C 109.5 . .
H35B C35 H35C 109.5 . .
N10 C35 H35A 109.5 . .
H35B C35 H35A 109.5 . .
H35C C35 H35A 109.5 . .
N3 C36 H36B 109.5 . .
N3 C36 H36C 109.5 . .
H36B C36 H36C 109.5 . .
N3 C36 H36A 109.5 . .
H36B C36 H36A 109.5 . .
H36C C36 H36A 109.5 . .
N16 C37 H37A 109.5 . .
N16 C37 H37C 109.5 . .
H37A C37 H37C 109.5 . .
N16 C37 H37B 109.5 . .
H37A C37 H37B 109.5 . .
H37C C37 H37B 109.5 . .
N6 C38 H38B 109.5 . .
N6 C38 H38C 109.5 . .
H38B C38 H38C 109.5 . .
N6 C38 H38A 109.5 . .
H38B C38 H38A 109.5 . .
H38C C38 H38A 109.5 . .
N13 C39 H39A 109.5 . .
N13 C39 H39B 109.5 . .
H39A C39 H39B 109.5 . .
N13 C39 H39C 109.5 . .
H39A C39 H39C 109.5 . .
H39B C39 H39C 109.5 . .
N18 C40 H40A 109.5 . .
N18 C40 H40C 109.5 . .
H40A C40 H40C 109.5 . .
N18 C40 H40B 109.5 . .
H40A C40 H40B 109.5 . .
H40C C40 H40B 109.5 . .
N20 C41 H41A 109.5 . .
N20 C41 H41C 109.5 . .
H41A C41 H41C 109.5 . .
N20 C41 H41B 109.5 . .
H41A C41 H41B 109.5 . .
H41C C41 H41B 109.5 . .
N20 C42 H42A 109.5 . .
N20 C42 H42C 109.5 . .
H42A C42 H42C 109.5 . .
N20 C42 H42B 109.5 . .
H42A C42 H42B 109.5 . .
H42C C42 H42B 109.5 . .
N15 C43 H43A 109.5 . .
N15 C43 H43B 109.5 . .
H43A C43 H43B 109.5 . .
N15 C43 H43C 109.5 . .
H43A C43 H43C 109.5 . .
H43B C43 H43C 109.5 . .
N13 C44 H44C 109.5 . .
N13 C44 H44B 109.5 . .
H44C C44 H44B 109.5 . .
N13 C44 H44A 109.5 . .
H44C C44 H44A 109.5 . .
H44B C44 H44A 109.5 . .
N18 C45 H45B 109.5 . .
N18 C45 H45C 109.5 . .
H45B C45 H45C 109.5 . .
N18 C45 H45A 109.5 . .
H45B C45 H45A 109.5 . .
H45C C45 H45A 109.5 . .
N8 C46 H46B 109.5 . .
N8 C46 H46C 109.5 . .
H46B C46 H46C 109.5 . .
N8 C46 H46A 109.5 . .
H46B C46 H46A 109.5 . .
H46C C46 H46A 109.5 . .
N7 C47 H47A 109.5 . .
N7 C47 H47B 109.5 . .
H47A C47 H47B 109.5 . .
N7 C47 H47C 109.5 . .
H47A C47 H47C 109.5 . .
H47B C47 H47C 109.5 . .
N11 C48 H48C 109.5 . .
N11 C48 H48B 109.5 . .
H48C C48 H48B 109.5 . .
N11 C48 H48A 109.5 . .
H48C C48 H48A 109.5 . .
H48B C48 H48A 109.5 . .
N7 C49 H49A 109.5 . .
N7 C49 H49B 109.5 . .
H49A C49 H49B 109.5 . .
N7 C49 H49C 109.5 . .
H49A C49 H49C 109.5 . .
H49B C49 H49C 109.5 . .
N8 C50 H50A 109.5 . .
N8 C50 H50C 109.5 . .
H50A C50 H50C 109.5 . .
N8 C50 H50B 109.5 . .
H50A C50 H50B 109.5 . .
H50C C50 H50B 109.5 . .
C51' C51 N12 81.3(2) . .
C51 C51' N12' 107.2(5) . .
N9 C52 H52B 109.2 . .
N9 C52 H52C 110.2 . .
H52B C52 H52C 109.5 . .
N9 C52 H52A 109.0 . .
H52B C52 H52A 109.5 . .
H52C C52 H52A 109.5 . .
N12 C53 H53B 109.3 . .
N12 C53 H53C 116.5 . .
H53B C53 H53C 109.5 . .
N12 C53 H53A 102.3 . .
H53B C53 H53A 109.5 . .
H53C C53 H53A 109.5 . .
N19' C54 N19 28.7(7) . .
N19' C54 H54A 99.3 . .
N19 C54 H54A 117.3 . .
N19' C54 H54C 125.6 . .
N19 C54 H54C 97.2 . .
H54A C54 H54C 109.5 . .
N19' C54 H54B 102.5 . .
N19 C54 H54B 113.1 . .
H54A C54 H54B 109.5 . .
H54C C54 H54B 109.5 . .
N11 C55 H55C 109.5 . .
N11 C55 H55B 109.5 . .
H55C C55 H55B 109.5 . .
N11 C55 H55A 109.5 . .
H55C C55 H55A 109.5 . .
H55B C55 H55A 109.5 . .
N9 C56 H56A 109.5 . .
N9 C56 H56C 109.5 . .
N9 C56 H56B 109.5 . .
N17 C57 H57B 109.5 . .
N17 C57 H57C 109.5 . .
H57B C57 H57C 109.5 . .
N17 C57 H57A 109.5 . .
H57B C57 H57A 109.5 . .
H57C C57 H57A 109.5 . .
N17 C59 H59B 110.6 . .
N17 C59 H59C 108.4 . .
H59B C59 H59C 109.5 . .
N17 C59 H59A 109.5 . .
H59B C59 H59A 109.5 . .
H59C C59 H59A 109.5 . .
O31 C60 O37 123.1(5) . .
O31 C60 N20 118.5(6) . .
O37 C60 N20 118.4(6) . .
O12 C70 O2 126.6(4) . .
O12 C70 O15 117.4(4) . .
O2 C70 O15 116.0(4) . .
O12 C70 Gd7 168.7(3) . 2_657
O2 C70 Gd7 62.8(2) . 2_657
O15 C70 Gd7 53.5(2) . 2_657
O12 C70 Gd9 64.5(2) . .
O2 C70 Gd9 166.9(3) . .
O15 C70 Gd9 53.3(2) . .
Gd7 C70 Gd9 105.43(14) 2_657 .
O8 C71 O6 119.1(4) . .
O8 C71 O10 117.8(4) . .
O6 C71 O10 123.1(5) . .
O8 C71 Gd12 57.8(2) . 2_657
O6 C71 Gd12 174.6(3) . 2_657
O10 C71 Gd12 60.1(2) . 2_657
O8 C71 Gd4 57.1(2) . .
O6 C71 Gd4 62.0(2) . .
O10 C71 Gd4 173.3(3) . .
Gd12 C71 Gd4 114.40(16) 2_657 .
O16 C72 O5 118.1(4) . .
O16 C72 O18 124.0(4) . .
O5 C72 O18 117.8(4) . .
O16 C72 Gd5 61.1(2) . .
O5 C72 Gd5 57.1(2) . .
O18 C72 Gd5 173.6(3) . .
O16 C72 Gd6 174.7(3) . .
O5 C72 Gd6 57.9(2) . .
O18 C72 Gd6 60.0(2) . .
Gd5 C72 Gd6 114.66(14) . .
N9 C56' H56E 109.5 . .
N9 C56' H56F 109.5 . .
H56E C56' H56F 109.5 . .
N9 C56' H56D 109.5 . .
H56E C56' H56D 109.5 . .
H56F C56' H56D 109.5 . .
O62 Gd1 O61 76.36(16) 2_657 .
O62 Gd1 O52 92.51(15) 2_657 .
O61 Gd1 O52 79.14(14) . .
O62 Gd1 O69 141.09(13) 2_657 .
O61 Gd1 O69 140.86(13) . .
O52 Gd1 O69 103.87(14) . .
O62 Gd1 O28 75.83(13) 2_657 .
O61 Gd1 O28 120.64(13) . .
O52 Gd1 O28 152.50(12) . .
O69 Gd1 O28 73.54(11) . .
O62 Gd1 O23 120.82(13) 2_657 .
O61 Gd1 O23 74.29(13) . .
O52 Gd1 O23 129.55(12) . .
O69 Gd1 O23 74.40(11) . .
O28 Gd1 O23 76.93(10) . .
O62 Gd1 O30 81.56(15) 2_657 .
O61 Gd1 O30 143.30(13) . .
O52 Gd1 O30 72.89(12) . .
O69 Gd1 O30 70.38(12) . .
O28 Gd1 O30 80.72(10) . .
O23 Gd1 O30 142.35(12) . .
O62 Gd1 O34 143.47(13) 2_657 .
O61 Gd1 O34 82.30(15) . .
O52 Gd1 O34 54.15(13) . .
O69 Gd1 O34 69.68(11) . .
O28 Gd1 O34 140.63(12) . .
O23 Gd1 O34 80.11(10) . .
O30 Gd1 O34 99.45(12) . .
O62 Gd1 C33 117.70(18) 2_657 .
O61 Gd1 C33 77.31(17) . .
O52 Gd1 C33 27.19(16) . .
O69 Gd1 C33 88.25(17) . .
O28 Gd1 C33 160.88(17) . .
O23 Gd1 C33 104.21(14) . .
O30 Gd1 C33 87.78(14) . .
O34 Gd1 C33 27.14(16) . .
O62 Gd1 Gd2 169.08(11) 2_657 .
O61 Gd1 Gd2 111.27(12) . .
O52 Gd1 Gd2 81.64(12) . .
O69 Gd1 Gd2 34.31(7) . .
O28 Gd1 Gd2 105.34(9) . .
O23 Gd1 Gd2 69.64(8) . .
O30 Gd1 Gd2 87.89(10) . .
O34 Gd1 Gd2 35.94(9) . .
C33 Gd1 Gd2 58.71(15) . .
O62 Gd1 Gd3 111.68(11) 2_657 .
O61 Gd1 Gd3 169.38(12) . .
O52 Gd1 Gd3 93.27(11) . .
O69 Gd1 Gd3 33.79(6) . .
O28 Gd1 Gd3 69.11(8) . .
O23 Gd1 Gd3 105.75(9) . .
O30 Gd1 Gd3 37.20(9) . .
O34 Gd1 Gd3 87.24(9) . .
C33 Gd1 Gd3 92.54(14) . .
Gd2 Gd1 Gd3 59.809(7) . .
O64 Gd2 O63 76.7(2) . .
O64 Gd2 O53 91.28(13) . .
O63 Gd2 O53 78.47(16) . .
O64 Gd2 O69 144.70(17) . .
O63 Gd2 O69 136.76(15) . .
O53 Gd2 O69 104.67(12) . .
O64 Gd2 O24 75.95(13) . .
O63 Gd2 O24 121.52(14) . .
O53 Gd2 O24 151.62(14) . .
O69 Gd2 O24 75.32(10) . .
O64 Gd2 O14 119.28(15) . .
O63 Gd2 O14 72.72(14) . .
O53 Gd2 O14 130.34(13) . .
O69 Gd2 O14 73.38(11) . .
O24 Gd2 O14 77.47(11) . .
O64 Gd2 O34 83.49(18) . .
O63 Gd2 O34 145.42(14) . .
O53 Gd2 O34 73.87(14) . .
O69 Gd2 O34 71.48(11) . .
O24 Gd2 O34 79.50(11) . .
O14 Gd2 O34 141.76(11) . .
O64 Gd2 O39 141.29(13) . .
O63 Gd2 O39 80.58(16) . .
O53 Gd2 O39 53.37(12) . .
O69 Gd2 O39 68.94(11) . .
O24 Gd2 O39 142.65(10) . .
O14 Gd2 O39 82.24(11) . .
O34 Gd2 O39 98.65(12) . .
O64 Gd2 C11 116.12(15) . .
O63 Gd2 C11 76.79(18) . .
O53 Gd2 C11 26.64(15) . .
O69 Gd2 C11 87.73(13) . .
O24 Gd2 C11 161.03(15) . .
O14 Gd2 C11 106.12(16) . .
O34 Gd2 C11 87.16(17) . .
O39 Gd2 C11 26.81(14) . .
O64 Gd2 Gd1 114.34(17) . .
O63 Gd2 Gd1 167.05(13) . .
O53 Gd2 Gd1 94.05(11) . .
O69 Gd2 Gd1 34.81(8) . .
O24 Gd2 Gd1 69.48(8) . .
O14 Gd2 Gd1 105.38(8) . .
O34 Gd2 Gd1 37.25(7) . .
O39 Gd2 Gd1 86.47(9) . .
C11 Gd2 Gd1 91.75(13) . .
O64 Gd2 Gd3 171.17(14) . .
O63 Gd2 Gd3 107.49(13) . .
O53 Gd2 Gd3 82.15(9) . .
O69 Gd2 Gd3 34.17(8) . .
O24 Gd2 Gd3 107.29(6) . .
O14 Gd2 Gd3 69.54(7) . .
O34 Gd2 Gd3 89.00(8) . .
O39 Gd2 Gd3 35.57(8) . .
C11 Gd2 Gd3 58.64(11) . .
Gd1 Gd2 Gd3 60.609(7) . .
O58 Gd3 O60 75.06(18) . 2_657
O58 Gd3 O55 79.01(15) . .
O60 Gd3 O55 91.82(16) 2_657 .
O58 Gd3 O69 142.37(15) . .
O60 Gd3 O69 140.51(13) 2_657 .
O55 Gd3 O69 105.33(13) . .
O58 Gd3 O39 142.79(13) . .
O60 Gd3 O39 80.33(14) 2_657 .
O55 Gd3 O39 74.28(14) . .
O69 Gd3 O39 70.95(11) . .
O58 Gd3 O17 117.34(14) . .
O60 Gd3 O17 75.86(13) 2_657 .
O55 Gd3 O17 155.01(14) . .
O69 Gd3 O17 73.91(11) . .
O39 Gd3 O17 82.17(11) . .
O58 Gd3 O25 73.06(13) . .
O60 Gd3 O25 123.13(13) 2_657 .
O55 Gd3 O25 125.66(15) . .
O69 Gd3 O25 74.63(10) . .
O39 Gd3 O25 144.09(10) . .
O17 Gd3 O25 78.78(11) . .
O58 Gd3 O30 86.36(17) . .
O60 Gd3 O30 143.13(12) 2_657 .
O55 Gd3 O30 52.96(15) . .
O69 Gd3 O30 69.04(11) . .
O39 Gd3 O30 97.46(13) . .
O17 Gd3 O30 140.71(11) . .
O25 Gd3 O30 79.28(12) . .
O58 Gd3 C22 79.59(18) . .
O60 Gd3 C22 116.89(17) 2_657 .
O55 Gd3 C22 26.30(17) . .
O69 Gd3 C22 88.80(15) . .
O39 Gd3 C22 87.35(16) . .
O17 Gd3 C22 161.95(14) . .
O25 Gd3 C22 102.00(16) . .
O30 Gd3 C22 26.84(15) . .
O58 Gd3 Gd2 172.70(15) . .
O60 Gd3 Gd2 110.50(10) 2_657 .
O55 Gd3 Gd2 95.83(10) . .
O69 Gd3 Gd2 33.95(8) . .
O39 Gd3 Gd2 37.83(8) . .
O17 Gd3 Gd2 69.29(7) . .
O25 Gd3 Gd2 106.46(7) . .
O30 Gd3 Gd2 86.40(7) . .
C22 Gd3 Gd2 93.49(11) . .
O58 Gd3 Gd1 114.17(15) . .
O60 Gd3 Gd1 167.22(10) 2_657 .
O55 Gd3 Gd1 81.79(12) . .
O69 Gd3 Gd1 34.07(8) . .
O39 Gd3 Gd1 87.27(10) . .
O17 Gd3 Gd1 105.64(8) . .
O25 Gd3 Gd1 69.24(8) . .
O30 Gd3 Gd1 35.56(7) . .
C22 Gd3 Gd1 58.99(13) . .
Gd2 Gd3 Gd1 59.582(7) . .
O56 Gd4 O48 84.32(15) . .
O56 Gd4 O59 83.81(16) . .
O48 Gd4 O59 103.06(16) . .
O56 Gd4 O20 125.71(13) . .
O48 Gd4 O20 149.94(12) . .
O59 Gd4 O20 81.29(15) . .
O56 Gd4 O8 81.64(13) . .
O48 Gd4 O8 85.37(13) . .
O59 Gd4 O8 162.37(13) . .
O20 Gd4 O8 99.25(11) . .
O56 Gd4 O3 152.49(13) . .
O48 Gd4 O3 78.76(13) . .
O59 Gd4 O3 79.15(13) . .
O20 Gd4 O3 72.84(10) . .
O8 Gd4 O3 118.00(10) . .
O56 Gd4 O6 133.21(12) . .
O48 Gd4 O6 82.65(13) . .
O59 Gd4 O6 142.95(14) . .
O20 Gd4 O6 77.03(11) . .
O8 Gd4 O6 52.67(10) . .
O3 Gd4 O6 65.95(10) . .
O56 Gd4 O23 77.20(13) . .
O48 Gd4 O23 153.75(12) . .
O59 Gd4 O23 93.40(14) . .
O20 Gd4 O23 52.18(10) . .
O8 Gd4 O23 73.72(10) . .
O3 Gd4 O23 124.96(11) . .
O6 Gd4 O23 96.49(10) . .
O56 Gd4 C5 99.28(14) . .
O48 Gd4 C5 173.97(13) . .
O59 Gd4 C5 82.23(15) . .
O20 Gd4 C5 27.07(11) . .
O8 Gd4 C5 90.34(12) . .
O3 Gd4 C5 99.61(12) . .
O6 Gd4 C5 91.37(12) . .
O23 Gd4 C5 26.03(11) . .
O56 Gd4 C71 107.56(14) . .
O48 Gd4 C71 84.18(14) . .
O59 Gd4 C71 167.26(17) . .
O20 Gd4 C71 87.24(13) . .
O8 Gd4 C71 26.24(12) . .
O3 Gd4 C71 92.22(11) . .
O6 Gd4 C71 26.46(12) . .
O23 Gd4 C71 83.83(11) . .
C5 Gd4 C71 90.09(13) . .
O56 Gd4 Gd9 144.13(11) . .
O48 Gd4 Gd9 63.24(11) . .
O59 Gd4 Gd9 116.67(11) . .
O20 Gd4 Gd9 88.01(7) . .
O8 Gd4 Gd9 80.93(7) . .
O3 Gd4 Gd9 38.59(7) . .
O6 Gd4 Gd9 33.88(7) . .
O23 Gd4 Gd9 126.55(7) . .
C5 Gd4 Gd9 111.91(9) . .
C71 Gd4 Gd9 57.02(9) . .
O36 Gd5 O49 81.40(13) . .
O36 Gd5 O54 98.30(14) . .
O49 Gd5 O54 83.41(15) . .
O36 Gd5 O20 150.77(11) . .
O49 Gd5 O20 127.19(12) . .
O54 Gd5 O20 81.32(13) . .
O36 Gd5 O5 89.39(13) . .
O49 Gd5 O5 82.15(13) . .
O54 Gd5 O5 162.43(12) . .
O20 Gd5 O5 99.61(11) . .
O36 Gd5 O7 78.53(12) . .
O49 Gd5 O7 151.49(11) . .
O54 Gd5 O7 79.71(13) . .
O20 Gd5 O7 72.63(10) . .
O5 Gd5 O7 117.46(10) . .
O36 Gd5 O16 86.10(11) . .
O49 Gd5 O16 133.33(14) . .
O54 Gd5 O16 143.06(13) . .
O20 Gd5 O16 77.72(11) . .
O5 Gd5 O16 52.81(10) . .
O7 Gd5 O16 65.18(10) . .
O36 Gd5 O24 155.54(12) . .
O49 Gd5 O24 77.68(11) . .
O54 Gd5 O24 91.77(12) . .
O20 Gd5 O24 52.78(10) . .
O5 Gd5 O24 75.41(11) . .
O7 Gd5 O24 125.40(10) . .
O16 Gd5 O24 99.12(9) . .
O36 Gd5 C72 88.24(13) . .
O49 Gd5 C72 108.00(15) . .
O54 Gd5 C72 167.67(14) . .
O20 Gd5 C72 87.87(12) . .
O5 Gd5 C72 26.37(11) . .
O7 Gd5 C72 91.47(12) . .
O16 Gd5 C72 26.46(12) . .
O24 Gd5 C72 86.32(11) . .
O36 Gd5 C5 177.89(12) . .
O49 Gd5 C5 100.70(13) . .
O54 Gd5 C5 81.82(14) . .
O20 Gd5 C5 27.13(11) . .
O5 Gd5 C5 91.07(12) . .
O7 Gd5 C5 99.44(12) . .
O16 Gd5 C5 92.53(11) . .
O24 Gd5 C5 26.36(12) . .
C72 Gd5 C5 91.26(13) . .
O36 Gd5 Gd8 66.71(8) . .
O49 Gd5 Gd8 143.76(11) . .
O54 Gd5 Gd8 116.74(10) . .
O20 Gd5 Gd8 87.20(7) . .
O5 Gd5 Gd8 80.81(7) . .
O7 Gd5 Gd8 37.96(8) . .
O16 Gd5 Gd8 32.89(6) . .
O24 Gd5 Gd8 127.56(6) . .
C72 Gd5 Gd8 56.42(9) . .
C5 Gd5 Gd8 111.34(8) . .
O22 Gd6 O26 103.50(13) . 2_657
O22 Gd6 O38 82.66(12) . .
O26 Gd6 O38 82.59(12) 2_657 .
O22 Gd6 O11 149.74(10) . .
O26 Gd6 O11 81.14(11) 2_657 .
O38 Gd6 O11 127.52(11) . .
O22 Gd6 O5 83.41(12) . .
O26 Gd6 O5 163.31(11) 2_657 .
O38 Gd6 O5 83.28(12) . .
O11 Gd6 O5 100.66(11) . .
O22 Gd6 O18 80.55(11) . .
O26 Gd6 O18 142.39(10) 2_657 .
O38 Gd6 O18 134.61(11) . .
O11 Gd6 O18 78.35(9) . .
O5 Gd6 O18 53.14(10) . .
O22 Gd6 O2 80.55(11) . 2_657
O26 Gd6 O2 78.12(11) 2_657 2_657
O38 Gd6 O2 150.59(13) . 2_657
O11 Gd6 O2 71.07(10) . 2_657
O5 Gd6 O2 118.29(10) . 2_657
O18 Gd6 O2 65.54(10) . 2_657
O22 Gd6 O14 152.85(11) . .
O26 Gd6 O14 94.28(12) 2_657 .
O38 Gd6 O14 79.43(12) . .
O11 Gd6 O14 52.70(10) . .
O5 Gd6 O14 74.40(10) . .
O18 Gd6 O14 97.81(11) . .
O2 Gd6 O14 123.71(9) 2_657 .
O22 Gd6 C72 81.70(13) . .
O26 Gd6 C72 167.91(11) 2_657 .
O38 Gd6 C72 109.09(13) . .
O11 Gd6 C72 88.94(11) . .
O5 Gd6 C72 26.40(11) . .
O18 Gd6 C72 26.76(11) . .
O2 Gd6 C72 92.18(12) 2_657 .
O14 Gd6 C72 85.06(12) . .
O22 Gd6 C6 173.21(12) . .
O26 Gd6 C6 82.59(13) 2_657 .
O38 Gd6 C6 101.31(12) . .
O11 Gd6 C6 27.19(11) . .
O5 Gd6 C6 91.54(12) . .
O18 Gd6 C6 92.80(11) . .
O2 Gd6 C6 97.99(11) 2_657 .
O14 Gd6 C6 26.43(11) . .
C72 Gd6 C6 91.76(13) . .
O22 Gd6 Gd7 64.31(8) . .
O26 Gd6 Gd7 114.67(9) 2_657 .
O38 Gd6 Gd7 145.07(8) . .
O11 Gd6 Gd7 86.38(7) . .
O5 Gd6 Gd7 82.01(7) . .
O18 Gd6 Gd7 33.28(8) . .
O2 Gd6 Gd7 37.71(7) 2_657 .
O14 Gd6 Gd7 125.96(7) . .
C72 Gd6 Gd7 57.39(10) . .
C6 Gd6 Gd7 110.57(8) . .
O32 Gd7 O43 82.81(15) . .
O32 Gd7 O40 135.51(12) . .
O43 Gd7 O40 87.42(15) . .
O32 Gd7 O15 92.05(13) . 2_657
O43 Gd7 O15 138.94(12) . 2_657
O40 Gd7 O15 121.77(14) . 2_657
O32 Gd7 O18 146.97(12) . .
O43 Gd7 O18 81.22(13) . .
O40 Gd7 O18 72.32(11) . .
O15 Gd7 O18 81.52(11) 2_657 .
O32 Gd7 O10 83.70(13) . 2_657
O43 Gd7 O10 146.05(11) . 2_657
O40 Gd7 O10 80.73(12) . 2_657
O15 Gd7 O10 72.48(10) 2_657 2_657
O18 Gd7 O10 124.03(12) . 2_657
O32 Gd7 O2 84.26(12) . 2_657
O43 Gd7 O2 85.94(11) . 2_657
O40 Gd7 O2 138.28(12) . 2_657
O15 Gd7 O2 53.00(10) 2_657 2_657
O18 Gd7 O2 65.96(10) . 2_657
O10 Gd7 O2 123.43(9) 2_657 2_657
O32 Gd7 O13 82.31(11) . .
O43 Gd7 O13 80.91(11) . .
O40 Gd7 O13 53.26(12) . .
O15 Gd7 O13 138.93(10) 2_657 .
O18 Gd7 O13 123.05(10) . .
O10 Gd7 O13 66.47(9) 2_657 .
O2 Gd7 O13 162.24(11) 2_657 .
O32 Gd7 C70 86.29(14) . 2_657
O43 Gd7 C70 111.98(13) . 2_657
O40 Gd7 C70 136.99(15) . 2_657
O15 Gd7 C70 27.00(12) 2_657 2_657
O18 Gd7 C70 73.33(12) . 2_657
O10 Gd7 C70 98.03(11) 2_657 2_657
O2 Gd7 C70 26.09(11) 2_657 2_657
O13 Gd7 C70 161.61(12) . 2_657
O32 Gd7 C1 108.13(15) . .
O43 Gd7 C1 80.92(14) . .
O40 Gd7 C1 27.39(15) . .
O15 Gd7 C1 138.31(14) 2_657 .
O18 Gd7 C1 97.65(13) . .
O10 Gd7 C1 73.96(12) 2_657 .
O2 Gd7 C1 160.50(12) 2_657 .
O13 Gd7 C1 26.09(14) . .
C70 Gd7 C1 162.20(16) 2_657 .
O32 Gd7 Gd12 66.07(9) . .
O43 Gd7 Gd12 110.73(9) . .
O40 Gd7 Gd12 77.42(9) . .
O15 Gd7 Gd12 103.97(8) 2_657 .
O18 Gd7 Gd12 146.94(8) . .
O10 Gd7 Gd12 35.63(8) 2_657 .
O2 Gd7 Gd12 142.73(7) 2_657 .
O13 Gd7 Gd12 37.03(6) . .
C70 Gd7 Gd12 124.71(9) 2_657 .
C1 Gd7 Gd12 56.43(10) . .
O32 Gd7 Gd6 112.36(9) . .
O43 Gd7 Gd6 67.69(9) . .
O40 Gd7 Gd6 103.48(9) . .
O15 Gd7 Gd6 77.07(8) 2_657 .
O18 Gd7 Gd6 34.61(8) . .
O10 Gd7 Gd6 146.05(7) 2_657 .
O2 Gd7 Gd6 36.86(7) 2_657 .
O13 Gd7 Gd6 142.40(6) . .
C70 Gd7 Gd6 55.75(9) 2_657 .
C1 Gd7 Gd6 123.84(10) . .
Gd12 Gd7 Gd6 178.053(9) . .
O27 Gd8 O45 80.60(14) . .
O27 Gd8 O42 134.64(13) . .
O45 Gd8 O42 91.16(15) . .
O27 Gd8 O40 93.53(14) . .
O45 Gd8 O40 137.77(14) . .
O42 Gd8 O40 119.98(13) . .
O27 Gd8 O16 81.49(11) . .
O45 Gd8 O16 145.34(12) . .
O42 Gd8 O16 80.77(12) . .
O40 Gd8 O16 72.70(12) . .
O27 Gd8 O19 148.06(12) . .
O45 Gd8 O19 82.27(11) . .
O42 Gd8 O19 72.25(12) . .
O40 Gd8 O19 81.43(12) . .
O16 Gd8 O19 125.78(10) . .
O27 Gd8 O1 86.00(12) . .
O45 Gd8 O1 84.43(13) . .
O42 Gd8 O1 137.85(11) . .
O40 Gd8 O1 53.36(11) . .
O16 Gd8 O1 123.54(11) . .
O19 Gd8 O1 65.62(11) . .
O27 Gd8 O7 81.00(12) . .
O45 Gd8 O7 82.80(12) . .
O42 Gd8 O7 53.66(11) . .
O40 Gd8 O7 137.92(11) . .
O16 Gd8 O7 65.22(11) . .
O19 Gd8 O7 123.20(11) . .
O1 Gd8 O7 163.07(9) . .
O27 Gd8 C1 87.51(14) . .
O45 Gd8 C1 109.95(14) . .
O42 Gd8 C1 136.33(13) . .
O40 Gd8 C1 27.82(13) . .
O16 Gd8 C1 98.61(13) . .
O19 Gd8 C1 73.35(13) . .
O1 Gd8 C1 25.69(11) . .
O7 Gd8 C1 161.28(12) . .
O27 Gd8 C4 107.17(14) . .
O45 Gd8 C4 84.54(15) . .
O42 Gd8 C4 27.48(13) . .
O40 Gd8 C4 136.19(13) . .
O16 Gd8 C4 72.81(13) . .
O19 Gd8 C4 97.75(13) . .
O1 Gd8 C4 161.16(12) . .
O7 Gd8 C4 26.32(11) . .
C1 Gd8 C4 161.21(13) . .
O27 Gd8 Gd11 113.84(9) . .
O45 Gd8 Gd11 67.90(9) . .
O42 Gd8 Gd11 103.60(8) . .
O40 Gd8 Gd11 76.89(8) . .
O16 Gd8 Gd11 146.75(7) . .
O19 Gd8 Gd11 34.25(8) . .
O1 Gd8 Gd11 36.58(7) . .
O7 Gd8 Gd11 143.24(7) . .
C1 Gd8 Gd11 55.30(10) . .
C4 Gd8 Gd11 124.63(10) . .
O27 Gd8 Gd5 64.83(9) . .
O45 Gd8 Gd5 110.70(9) . .
O42 Gd8 Gd5 77.17(8) . .
O40 Gd8 Gd5 104.03(8) . .
O16 Gd8 Gd5 34.66(7) . .
O19 Gd8 Gd5 147.03(8) . .
O1 Gd8 Gd5 143.09(7) . .
O7 Gd8 Gd5 36.27(7) . .
C1 Gd8 Gd5 125.10(10) . .
C4 Gd8 Gd5 55.62(10) . .
Gd11 Gd8 Gd5 178.353(7) . .
O57 Gd9 O51 84.63(15) . .
O57 Gd9 O42 141.24(14) . .
O51 Gd9 O42 89.57(14) . .
O57 Gd9 O15 86.07(14) . .
O51 Gd9 O15 138.09(12) . .
O42 Gd9 O15 121.33(14) . .
O57 Gd9 O9 143.26(13) . .
O51 Gd9 O9 82.55(12) . .
O42 Gd9 O9 72.98(12) . .
O15 Gd9 O9 80.96(11) . .
O57 Gd9 O6 84.01(14) . .
O51 Gd9 O6 146.92(11) . .
O42 Gd9 O6 80.28(12) . .
O15 Gd9 O6 71.74(10) . .
O9 Gd9 O6 123.19(12) . .
O57 Gd9 O3 87.97(13) . .
O51 Gd9 O3 82.60(11) . .
O42 Gd9 O3 53.27(12) . .
O15 Gd9 O3 137.76(10) . .
O9 Gd9 O3 124.01(11) . .
O6 Gd9 O3 66.05(9) . .
O57 Gd9 O12 79.21(13) . .
O51 Gd9 O12 85.90(11) . .
O42 Gd9 O12 138.63(12) . .
O15 Gd9 O12 52.21(10) . .
O9 Gd9 O12 65.66(11) . .
O6 Gd9 O12 122.06(9) . .
O3 Gd9 O12 163.53(11) . .
O57 Gd9 C4 113.83(15) . .
O51 Gd9 C4 83.54(13) . .
O42 Gd9 C4 27.46(15) . .
O15 Gd9 C4 136.97(13) . .
O9 Gd9 C4 98.75(14) . .
O6 Gd9 C4 72.96(12) . .
O3 Gd9 C4 25.95(14) . .
O12 Gd9 C4 162.24(12) . .
O57 Gd9 C70 80.02(15) . .
O51 Gd9 C70 111.44(13) . .
O42 Gd9 C70 136.83(15) . .
O15 Gd9 C70 26.67(12) . .
O9 Gd9 C70 73.02(13) . .
O6 Gd9 C70 96.99(11) . .
O3 Gd9 C70 160.32(12) . .
O12 Gd9 C70 25.65(10) . .
C4 Gd9 C70 161.15(15) . .
O57 Gd9 Gd10 108.36(10) . .
O51 Gd9 Gd10 68.25(9) . .
O42 Gd9 Gd10 104.81(9) . .
O15 Gd9 Gd10 76.28(8) . .
O9 Gd9 Gd10 35.11(8) . .
O6 Gd9 Gd10 144.78(8) . .
O3 Gd9 Gd10 144.38(7) . .
O12 Gd9 Gd10 36.28(7) . .
C4 Gd9 Gd10 126.00(10) . .
C70 Gd9 Gd10 55.16(9) . .
O57 Gd9 Gd4 69.24(10) . .
O51 Gd9 Gd4 110.81(9) . .
O42 Gd9 Gd4 77.32(9) . .
O15 Gd9 Gd4 103.69(8) . .
O9 Gd9 Gd4 147.32(8) . .
O6 Gd9 Gd4 36.30(8) . .
O3 Gd9 Gd4 36.31(7) . .
O12 Gd9 Gd4 142.03(7) . .
C4 Gd9 Gd4 55.62(11) . .
C70 Gd9 Gd4 124.05(9) . .
Gd10 Gd9 Gd4 177.569(10) . .
O35 Gd10 O44 84.37(13) . .
O35 Gd10 O29 99.13(14) . .
O44 Gd10 O29 82.93(14) . .
O35 Gd10 O11 148.98(11) . 2_657
O44 Gd10 O11 125.97(12) . 2_657
O29 Gd10 O11 80.63(11) . 2_657
O35 Gd10 O12 78.12(11) . .
O44 Gd10 O12 151.81(15) . .
O29 Gd10 O12 78.30(12) . .
O11 Gd10 O12 71.42(10) 2_657 .
O35 Gd10 O4 88.28(13) . .
O44 Gd10 O4 81.76(14) . .
O29 Gd10 O4 162.24(12) . .
O11 Gd10 O4 101.28(11) 2_657 .
O12 Gd10 O4 119.19(10) . .
O35 Gd10 O9 83.66(12) . .
O44 Gd10 O9 132.94(13) . .
O29 Gd10 O9 143.95(11) . .
O11 Gd10 O9 79.26(9) 2_657 .
O12 Gd10 O9 67.04(11) . .
O4 Gd10 O9 52.56(10) . .
O35 Gd10 O17 156.69(12) . 2_657
O44 Gd10 O17 76.90(12) . 2_657
O29 Gd10 O17 92.26(12) . 2_657
O11 Gd10 O17 52.94(10) 2_657 2_657
O12 Gd10 O17 124.36(9) . 2_657
O4 Gd10 O17 75.54(10) . 2_657
O9 Gd10 O17 98.97(11) . 2_657
O35 Gd10 C6 176.14(12) . 2_657
O44 Gd10 C6 99.43(13) . 2_657
O29 Gd10 C6 82.09(13) . 2_657
O11 Gd10 C6 27.46(11) 2_657 2_657
O12 Gd10 C6 98.61(11) . 2_657
O4 Gd10 C6 91.59(12) . 2_657
O9 Gd10 C6 93.20(11) . 2_657
O17 Gd10 C6 26.10(11) 2_657 2_657
O35 Gd10 C3 86.01(14) . .
O44 Gd10 C3 107.50(15) . .
O29 Gd10 C3 168.88(12) . .
O11 Gd10 C3 89.87(11) 2_657 .
O12 Gd10 C3 93.25(13) . .
O4 Gd10 C3 26.21(12) . .
O9 Gd10 C3 26.36(12) . .
O17 Gd10 C3 86.53(12) 2_657 .
C6 Gd10 C3 92.17(13) 2_657 .
O35 Gd10 Gd9 64.29(8) . .
O44 Gd10 Gd9 144.62(9) . .
O29 Gd10 Gd9 116.43(9) . .
O11 Gd10 Gd9 87.81(7) 2_657 .
O12 Gd10 Gd9 39.34(7) . .
O4 Gd10 Gd9 81.33(7) . .
O9 Gd10 Gd9 33.54(8) . .
O17 Gd10 Gd9 127.68(7) 2_657 .
C6 Gd10 Gd9 111.88(8) 2_657 .
C3 Gd10 Gd9 56.97(10) . .
O33 Gd11 O47 82.52(13) . 2_657
O33 Gd11 O31 102.62(13) . .
O47 Gd11 O31 81.10(15) 2_657 .
O33 Gd11 O21 150.72(11) . 2_657
O47 Gd11 O21 126.49(12) 2_657 2_657
O31 Gd11 O21 80.82(12) . 2_657
O33 Gd11 O4 85.69(12) . .
O47 Gd11 O4 86.61(14) 2_657 .
O31 Gd11 O4 164.05(11) . .
O21 Gd11 O4 98.66(11) 2_657 .
O33 Gd11 O19 81.25(11) . .
O47 Gd11 O19 136.86(15) 2_657 .
O31 Gd11 O19 141.54(12) . .
O21 Gd11 O19 78.74(11) 2_657 .
O4 Gd11 O19 52.56(10) . .
O33 Gd11 O1 80.00(11) . .
O47 Gd11 O1 148.23(12) 2_657 .
O31 Gd11 O1 77.14(12) . .
O21 Gd11 O1 72.38(10) 2_657 .
O4 Gd11 O1 118.08(10) . .
O19 Gd11 O1 65.76(11) . .
O33 Gd11 O25 153.32(12) . 2_657
O47 Gd11 O25 79.19(11) 2_657 2_657
O31 Gd11 O25 93.59(12) . 2_657
O21 Gd11 O25 52.37(10) 2_657 2_657
O4 Gd11 O25 74.04(11) . 2_657
O19 Gd11 O25 99.13(10) . 2_657
O1 Gd11 O25 124.74(10) . 2_657
O33 Gd11 C3 83.77(13) . .
O47 Gd11 C3 112.21(16) 2_657 .
O31 Gd11 C3 166.09(13) . .
O21 Gd11 C3 87.62(12) 2_657 .
O4 Gd11 C3 26.26(11) . .
O19 Gd11 C3 26.34(12) . .
O1 Gd11 C3 92.06(12) . .
O25 Gd11 C3 85.34(12) 2_657 .
O33 Gd11 C2 174.41(13) . 2_657
O47 Gd11 C2 100.73(13) 2_657 2_657
O31 Gd11 C2 82.45(13) . 2_657
O21 Gd11 C2 27.00(11) 2_657 2_657
O4 Gd11 C2 89.95(13) . 2_657
O19 Gd11 C2 93.33(11) . 2_657
O1 Gd11 C2 99.05(12) . 2_657
O25 Gd11 C2 26.15(12) 2_657 2_657
C3 Gd11 C2 90.77(13) . 2_657
O33 Gd11 Gd8 64.77(8) . .
O47 Gd11 Gd8 145.90(11) 2_657 .
O31 Gd11 Gd8 114.00(8) . .
O21 Gd11 Gd8 87.07(7) 2_657 .
O4 Gd11 Gd8 81.81(7) . .
O19 Gd11 Gd8 33.12(7) . .
O1 Gd11 Gd8 37.84(8) . .
O25 Gd11 Gd8 127.08(7) 2_657 .
C3 Gd11 Gd8 57.29(9) . .
C2 Gd11 Gd8 111.17(9) 2_657 .
O46 Gd12 O37 82.74(13) . .
O46 Gd12 O41 81.59(14) . .
O37 Gd12 O41 97.89(13) . .
O46 Gd12 O21 126.60(13) . 2_657
O37 Gd12 O21 79.90(13) . 2_657
O41 Gd12 O21 150.59(11) . 2_657
O46 Gd12 O8 81.34(12) . 2_657
O37 Gd12 O8 161.79(11) . 2_657
O41 Gd12 O8 88.50(12) . 2_657
O21 Gd12 O8 102.73(11) 2_657 2_657
O46 Gd12 O13 151.42(13) . .
O37 Gd12 O13 79.06(11) . .
O41 Gd12 O13 79.31(12) . .
O21 Gd12 O13 71.45(11) 2_657 .
O8 Gd12 O13 119.00(10) 2_657 .
O46 Gd12 O10 133.17(12) . 2_657
O37 Gd12 O10 144.02(11) . 2_657
O41 Gd12 O10 87.43(12) . 2_657
O21 Gd12 O10 78.46(11) 2_657 2_657
O8 Gd12 O10 52.85(10) 2_657 2_657
O13 Gd12 O10 66.95(9) . 2_657
O46 Gd12 O28 77.31(14) . 2_657
O37 Gd12 O28 90.82(12) . 2_657
O41 Gd12 O28 155.94(12) . 2_657
O21 Gd12 O28 53.06(10) 2_657 2_657
O8 Gd12 O28 77.10(11) 2_657 2_657
O13 Gd12 O28 124.51(11) . 2_657
O10 Gd12 O28 98.62(11) 2_657 2_657
O46 Gd12 C2 100.04(15) . 2_657
O37 Gd12 C2 80.33(14) . 2_657
O41 Gd12 C2 177.38(12) . 2_657
O21 Gd12 C2 27.34(11) 2_657 2_657
O8 Gd12 C2 93.78(12) 2_657 2_657
O13 Gd12 C2 98.42(12) . 2_657
O10 Gd12 C2 92.90(12) 2_657 2_657
O28 Gd12 C2 26.49(12) 2_657 2_657
O46 Gd12 C71 107.36(14) . 2_657
O37 Gd12 C71 168.79(15) . 2_657
O41 Gd12 C71 88.59(13) . 2_657
O21 Gd12 C71 89.95(13) 2_657 2_657
O8 Gd12 C71 26.30(12) 2_657 2_657
O13 Gd12 C71 93.26(11) . 2_657
O10 Gd12 C71 26.57(11) 2_657 2_657
O28 Gd12 C71 86.81(12) 2_657 2_657
C2 Gd12 C71 92.86(14) 2_657 2_657
O46 Gd12 Gd7 144.18(10) . .
O37 Gd12 Gd7 116.99(8) . .
O41 Gd12 Gd7 66.93(9) . .
O21 Gd12 Gd7 87.76(7) 2_657 .
O8 Gd12 Gd7 81.21(7) 2_657 .
O13 Gd12 Gd7 39.00(7) . .
O10 Gd12 Gd7 34.16(7) 2_657 .
O28 Gd12 Gd7 128.10(8) 2_657 .
C2 Gd12 Gd7 112.11(9) 2_657 .
C71 Gd12 Gd7 57.31(9) 2_657 .
C9 N1 C24 120.5(5) . .
C9 N1 C25 119.8(4) . .
C24 N1 C25 119.5(5) . .
C8 N2 C13 120.4(4) . .
C8 N2 C12 118.7(4) . .
C13 N2 C12 119.1(4) . .
C7 N3 C14 121.6(4) . .
C7 N3 C36 120.0(5) . .
C14 N3 C36 118.3(4) . .
C16 N6 C26 122.9(5) . .
C16 N6 C38 120.3(5) . .
C26 N6 C38 116.7(5) . .
C34 N7 C47 121.2(9) . .
C34 N7 C49 116.0(7) . .
C47 N7 C49 119.2(7) . .
C30 N8 C46 121.6(6) . .
C30 N8 C50 122.1(7) . .
C46 N8 C50 115.1(7) . .
C10 N9 C52 118.4(5) . .
C10 N9 C56 120.8(7) . .
C52 N9 C56 119.6(7) . .
C10 N9 C56' 119.4(11) . .
C52 N9 C56' 106.6(9) . .
C56 N9 C56' 51.1(8) . .
C18 N10 C19 120.9(4) . .
C18 N10 C35 122.9(5) . .
C19 N10 C35 116.1(5) . .
C23 N11 C55 120.4(7) . .
C23 N11 C48 122.1(6) . .
C55 N11 C48 117.5(7) . .
C51 N12 C20 124.4(6) . .
C51 N12 C53 114.9(8) . .
C20 N12 C53 120.2(7) . .
C33 N13 C44 123.2(6) . .
C33 N13 C39 120.2(6) . .
C44 N13 C39 115.2(5) . .
C11 N14 C31 123.4(5) . .
C11 N14 C32 119.3(6) . .
C31 N14 C32 116.2(5) . .
C17 N15 C29 119.1(5) . .
C17 N15 C43 122.0(5) . .
C29 N15 C43 117.8(6) . .
C15 N16 C37 118.3(5) . .
C15 N16 C28 120.0(5) . .
C37 N16 C28 118.6(6) . .
C27 N17 C59 119.5(7) . .
C27 N17 C57 121.9(8) . .
C59 N17 C57 117.0(9) . .
C22 N18 C40 125.6(6) . .
C22 N18 C45 117.3(7) . .
C40 N18 C45 116.5(6) . .
C21 N19 C58 128.6(10) . .
C21 N19 C54 101.7(7) . .
C58 N19 C54 129.5(10) . .
C60 N20 C42 120.5(6) . .
C60 N20 C41 121.7(6) . .
C42 N20 C41 113.8(6) . .
C20 N12' C51' 103.1(9) . .
C21 N19' C54 122.8(9) . .
C21 N19' C58' 114.9(9) . .
C54 N19' C58' 116.5(10) . .
C1 O1 Gd11 124.9(3) . .
C1 O1 Gd8 90.7(3) . .
Gd11 O1 Gd8 105.58(13) . .
C4 O3 Gd4 126.6(3) . .
C4 O3 Gd9 90.0(3) . .
Gd4 O3 Gd9 105.11(11) . .
C3 O4 Gd10 95.2(3) . .
C3 O4 Gd11 94.9(3) . .
Gd10 O4 Gd11 166.99(14) . .
C72 O5 Gd5 96.5(3) . .
C72 O5 Gd6 95.7(3) . .
Gd5 O5 Gd6 165.85(14) . .
C71 O6 Gd9 138.1(3) . .
C71 O6 Gd4 91.5(3) . .
Gd9 O6 Gd4 109.82(12) . .
C4 O7 Gd5 125.6(3) . .
C4 O7 Gd8 89.4(3) . .
Gd5 O7 Gd8 105.77(13) . .
C71 O8 Gd4 96.6(3) . .
C71 O8 Gd12 95.9(2) . 2_657
Gd4 O8 Gd12 164.79(14) . 2_657
C3 O9 Gd9 137.6(3) . .
C3 O9 Gd10 94.1(3) . .
Gd9 O9 Gd10 111.35(14) . .
C70 O12 Gd10 126.0(3) . .
C70 O12 Gd9 89.9(3) . .
Gd10 O12 Gd9 104.38(12) . .
C1 O13 Gd12 126.8(3) . .
C1 O13 Gd7 90.4(3) . .
Gd12 O13 Gd7 103.97(10) . .
C6 O14 Gd2 136.2(3) . .
C6 O14 Gd6 91.1(3) . .
Gd2 O14 Gd6 131.66(12) . .
C72 O16 Gd8 137.9(3) . .
C72 O16 Gd5 92.4(3) . .
Gd8 O16 Gd5 112.46(11) . .
C6 O17 Gd3 137.1(3) . .
C6 O17 Gd10 90.9(3) . 2_657
Gd3 O17 Gd10 131.72(11) . 2_657
C72 O18 Gd7 139.1(3) . .
C72 O18 Gd6 93.3(2) . .
Gd7 O18 Gd6 112.10(14) . .
C3 O19 Gd8 140.1(3) . .
C3 O19 Gd11 94.5(3) . .
Gd8 O19 Gd11 112.63(12) . .
C5 O20 Gd5 97.0(3) . .
C5 O20 Gd4 97.1(3) . .
Gd5 O20 Gd4 137.39(13) . .
C7 O22 Gd6 136.5(3) . .
C5 O23 Gd1 136.3(3) . .
C5 O23 Gd4 89.9(3) . .
Gd1 O23 Gd4 132.90(15) . .
C5 O24 Gd2 136.7(3) . .
C5 O24 Gd5 90.9(2) . .
Gd2 O24 Gd5 132.21(14) . .
C2 O25 Gd3 136.7(3) . .
C2 O25 Gd11 90.3(2) . 2_657
Gd3 O25 Gd11 132.82(14) . 2_657
C8 O27 Gd8 137.1(4) . .
C2 O28 Gd1 136.7(3) . .
C2 O28 Gd12 91.6(3) . 2_657
Gd1 O28 Gd12 131.06(15) . 2_657
C15 O29 Gd10 129.7(3) . .
C22 O30 Gd1 139.8(3) . .
C22 O30 Gd3 90.5(4) . .
Gd1 O30 Gd3 107.24(13) . .
C60 O31 Gd11 132.6(3) . .
C18 O32 Gd7 138.0(3) . .
C9 O33 Gd11 141.7(3) . .
C33 O34 Gd2 135.2(4) . .
C33 O34 Gd1 91.9(3) . .
Gd2 O34 Gd1 106.81(12) . .
C16 O35 Gd10 142.7(3) . .
C8 O36 Gd5 137.9(3) . .
C60 O37 Gd12 130.1(4) . .
C10 O38 Gd6 139.3(3) . .
C11 O39 Gd3 138.4(4) . .
C11 O39 Gd2 90.7(3) . .
Gd3 O39 Gd2 106.60(13) . .
C1 O40 Gd8 98.5(3) . .
C1 O40 Gd7 100.0(3) . .
Gd8 O40 Gd7 155.69(16) . .
C18 O41 Gd12 139.6(4) . .
C4 O42 Gd8 100.0(3) . .
C4 O42 Gd9 99.6(3) . .
Gd8 O42 Gd9 156.16(17) . .
C7 O43 Gd7 134.5(3) . .
C27 O44 Gd10 144.8(4) . .
C9 O45 Gd8 137.5(3) . .
C20 O46 Gd12 146.4(5) . .
C21 O47 Gd11 139.1(4) . 2_657
C17 O48 Gd4 136.8(4) . .
C23 O49 Gd5 145.6(4) . .
C16 O51 Gd9 136.3(3) . .
C33 O52 Gd1 96.6(3) . .
C11 O53 Gd2 98.5(3) . .
C34 O54 Gd5 129.3(5) . .
C22 O55 Gd3 98.0(3) . .
C30 O56 Gd4 141.8(5) . .
C17 O57 Gd9 133.7(4) . .
C21 O58 Gd3 152.2(4) . .
C34 O59 Gd4 129.8(5) . .
C27 O60 Gd3 132.6(4) . 2_657
C30 O61 Gd1 140.3(4) . .
C10 O63 Gd2 138.5(5) . .
C23 O64 Gd2 138.5(4) . .
Gd2 O69 Gd3 111.88(13) . .
Gd2 O69 Gd1 110.88(12) . .
Gd3 O69 Gd1 112.15(12) . .

loop_
_geom_bond_atom_site_label_1
_geom_bond_atom_site_label_2
_geom_bond_distance
_geom_bond_site_symmetry_2
O21 C2 1.317(5) .
O21 Gd11 2.393(3) 2_657
O21 Gd12 2.408(4) 2_657
O26 C15 1.302(6) .
O26 Gd6 2.271(3) 2_657
O62 C20 1.241(8) .
O62 Gd1 2.313(4) 2_657
O11 C6 1.323(5) .
O11 Gd6 2.393(3) .
O11 Gd10 2.402(3) 2_657
O10 C71 1.286(5) .
O10 Gd7 2.402(3) 2_657
O10 Gd12 2.492(3) 2_657
O2 C70 1.270(5) .
O2 Gd6 2.520(3) 2_657
O2 Gd7 2.569(3) 2_657
O15 C70 1.329(6) .
O15 Gd7 2.353(3) 2_657
O15 Gd9 2.375(3) .
C1 O1 1.249(6) .
C1 O13 1.280(7) .
C1 O40 1.359(6) .
C1 Gd8 2.880(6) .
C1 Gd7 2.910(5) .
C2 O25 1.268(6) .
C2 O28 1.274(6) .
C2 Gd12 2.855(5) 2_657
C2 Gd11 2.877(5) 2_657
C3 O4 1.274(5) .
C3 O19 1.277(6) .
C3 O9 1.279(6) .
C3 Gd11 2.869(5) .
C3 Gd10 2.873(5) .
C4 O3 1.267(7) .
C4 O7 1.282(6) .
C4 O42 1.355(6) .
C4 Gd8 2.891(6) .
C4 Gd9 2.896(5) .
C5 O23 1.259(6) .
C5 O24 1.272(6) .
C5 O20 1.316(5) .
C5 Gd5 2.864(5) .
C5 Gd4 2.869(5) .
C6 O17 1.256(5) .
C6 O14 1.279(5) .
C6 Gd10 2.854(4) 2_657
C6 Gd6 2.873(5) .
C7 O43 1.261(6) .
C7 O22 1.272(6) .
C7 N3 1.347(6) .
C8 O27 1.256(6) .
C8 O36 1.265(6) .
C8 N2 1.367(6) .
C9 O45 1.237(6) .
C9 O33 1.268(6) .
C9 N1 1.355(7) .
C10 O63 1.240(8) .
C10 O38 1.256(7) .
C10 N9 1.340(8) .
C11 O39 1.290(6) .
C11 O53 1.297(7) .
C11 N14 1.337(7) .
C11 Gd2 2.860(6) .
C12 N2 1.441(7) .
C12 H12C 0.9600 .
C12 H12B 0.9600 .
C12 H12A 0.9600 .
C13 N2 1.437(6) .
C13 H13B 0.9600 .
C13 H13C 0.9600 .
C13 H13A 0.9600 .
C14 N3 1.425(7) .
C14 H14C 0.9600 .
C14 H14B 0.9600 .
C14 H14A 0.9600 .
C15 O29 1.245(6) .
C15 N16 1.383(9) .
C16 O35 1.264(6) .
C16 O51 1.277(6) .
C16 N6 1.343(6) .
C17 O57 1.241(7) .
C17 O48 1.302(6) .
C17 N15 1.354(8) .
C18 O41 1.244(6) .
C18 O32 1.279(6) .
C18 N10 1.343(7) .
C19 N10 1.442(7) .
C19 H19A 0.9600 .
C19 H19C 0.9600 .
C19 H19B 0.9600 .
C20 O46 1.218(7) .
C20 N12' 1.405(17) .
C20 N12 1.425(10) .
C21 O58 1.192(6) .
C21 O47 1.246(7) .
C21 N19' 1.396(12) .
C21 N19 1.397(11) .
C22 O55 1.274(9) .
C22 O30 1.285(6) .
C22 N18 1.304(8) .
C22 Gd3 2.847(7) .
C23 O49 1.241(6) .
C23 O64 1.245(7) .
C23 N11 1.348(8) .
C24 N1 1.439(7) .
C24 H24B 0.9600 .
C24 H24C 0.9600 .
C24 H24A 0.9600 .
C25 N1 1.447(7) .
C25 H25C 0.9600 .
C25 H25B 0.9600 .
C25 H25A 0.9600 .
C26 N6 1.447(7) .
C26 H26C 0.9600 .
C26 H26B 0.9600 .
C26 H26A 0.9600 .
C27 O44 1.211(7) .
C27 O60 1.250(8) .
C27 N17 1.334(9) .
C28 N16 1.473(8) .
C28 H28B 0.9600 .
C28 H28C 0.9600 .
C28 H28A 0.9600 .
C29 N15 1.431(7) .
C29 H29A 0.9600 .
C29 H29C 0.9600 .
C29 H29B 0.9600 .
C30 O56 1.250(6) .
C30 O61 1.250(8) .
C30 N8 1.311(9) .
C31 N14 1.441(8) .
C31 H31A 0.9600 .
C31 H31B 0.9600 .
C31 H31C 0.9600 .
C32 N14 1.458(8) .
C32 H32A 0.9600 .
C32 H32C 0.9600 .
C32 H32B 0.9600 .
C33 N13 1.281(7) .
C33 O34 1.305(7) .
C33 O52 1.315(8) .
C33 Gd1 2.859(6) .
C34 O54 1.259(11) .
C34 O59 1.347(10) .
C34 N7 1.465(10) .
C35 N10 1.446(7) .
C35 H35B 0.9600 .
C35 H35C 0.9600 .
C35 H35A 0.9600 .
C36 N3 1.461(7) .
C36 H36B 0.9600 .
C36 H36C 0.9600 .
C36 H36A 0.9600 .
C37 N16 1.454(8) .
C37 H37A 0.9600 .
C37 H37C 0.9600 .
C37 H37B 0.9600 .
C38 N6 1.458(8) .
C38 H38B 0.9600 .
C38 H38C 0.9600 .
C38 H38A 0.9600 .
C39 N13 1.469(9) .
C39 H39A 0.9600 .
C39 H39B 0.9600 .
C39 H39C 0.9600 .
C40 N18 1.446(11) .
C40 H40A 0.9600 .
C40 H40C 0.9600 .
C40 H40B 0.9600 .
C41 N20 1.477(10) .
C41 H41A 0.9600 .
C41 H41C 0.9600 .
C41 H41B 0.9600 .
C42 N20 1.451(10) .
C42 H42A 0.9600 .
C42 H42C 0.9600 .
C42 H42B 0.9600 .
C43 N15 1.441(8) .
C43 H43A 0.9600 .
C43 H43B 0.9600 .
C43 H43C 0.9600 .
C44 N13 1.435(10) .
C44 H44C 0.9600 .
C44 H44B 0.9600 .
C44 H44A 0.9600 .
C45 N18 1.494(9) .
C45 H45B 0.9600 .
C45 H45C 0.9600 .
C45 H45A 0.9600 .
C46 N8 1.492(11) .
C46 H46B 0.9600 .
C46 H46C 0.9600 .
C46 H46A 0.9600 .
C47 N7 1.480(12) .
C47 H47A 0.9600 .
C47 H47B 0.9600 .
C47 H47C 0.9600 .
C48 N11 1.477(10) .
C48 H48C 0.9600 .
C48 H48B 0.9600 .
C48 H48A 0.9600 .
C49 N7 1.620(13) .
C49 H49A 0.9600 .
C49 H49B 0.9600 .
C49 H49C 0.9600 .
C50 N8 1.502(9) .
C50 H50A 0.9600 .
C50 H50C 0.9600 .
C50 H50B 0.9600 .
C51 C51' 0.7800 .
C51 N12 1.411(6) .
C51' N12' 1.666(16) .
C52 N9 1.457(6) .
C52 H52B 0.9600 .
C52 H52C 0.9600 .
C52 H52A 0.9600 .
C53 N12 1.470(13) .
C53 H53B 0.9600 .
C53 H53C 0.9600 .
C53 H53A 0.9600 .
C54 N19' 1.419(13) .
C54 N19 1.776(16) .
C54 H54A 0.9600 .
C54 H54C 0.9600 .
C54 H54B 0.9600 .
C55 N11 1.466(11) .
C55 H55C 0.9600 .
C55 H55B 0.9600 .
C55 H55A 0.9600 .
C56 N9 1.474(8) .
C56 H56A 0.9600 .
C56 H56C 0.9600 .
C56 H56B 0.9600 .
C57 N17 1.578(14) .
C57 H57B 0.9600 .
C57 H57C 0.9600 .
C57 H57A 0.9600 .
C58 N19 1.466(9) .
C59 N17 1.470(8) .
C59 H59B 0.9600 .
C59 H59C 0.9600 .
C59 H59A 0.9600 .
C60 O31 1.272(8) .
C60 O37 1.285(7) .
C60 N20 1.391(8) .
C70 O12 1.263(5) .
C70 Gd7 2.887(4) 2_657
C70 Gd9 2.917(4) .
C71 O8 1.278(6) .
C71 O6 1.280(5) .
C71 Gd12 2.869(4) 2_657
C71 Gd4 2.872(4) .
C72 O16 1.276(6) .
C72 O5 1.279(5) .
C72 O18 1.291(6) .
C72 Gd5 2.861(5) .
C72 Gd6 2.863(5) .
C56' N9 1.477(9) .
C56' H56E 0.9600 .
C56' H56F 0.9600 .
C56' H56D 0.9600 .
C58' N19' 1.471(14) .
Gd1 O62 2.313(4) 2_657
Gd1 O61 2.336(4) .
Gd1 O52 2.392(3) .
Gd1 O69 2.417(4) .
Gd1 O28 2.427(3) .
Gd1 O23 2.432(3) .
Gd1 O30 2.434(3) .
Gd1 O34 2.502(3) .
Gd1 Gd2 3.9562(4) .
Gd1 Gd3 3.9972(4) .
Gd2 O64 2.304(4) .
Gd2 O63 2.306(5) .
Gd2 O53 2.364(3) .
Gd2 O69 2.386(3) .
Gd2 O24 2.417(3) .
Gd2 O14 2.418(3) .
Gd2 O34 2.426(4) .
Gd2 O39 2.538(3) .
Gd2 Gd3 3.9654(4) .
Gd3 O58 2.297(4) .
Gd3 O60 2.346(5) 2_657
Gd3 O55 2.376(4) .
Gd3 O69 2.400(3) .
Gd3 O39 2.407(3) .
Gd3 O17 2.413(3) .
Gd3 O25 2.419(3) .
Gd3 O30 2.530(4) .
Gd4 O56 2.255(4) .
Gd4 O48 2.262(4) .
Gd4 O59 2.277(4) .
Gd4 O20 2.392(4) .
Gd4 O8 2.429(3) .
Gd4 O3 2.473(3) .
Gd4 O6 2.537(3) .
Gd4 O23 2.581(3) .
Gd4 Gd9 4.0317(4) .
Gd5 O36 2.265(3) .
Gd5 O49 2.269(3) .
Gd5 O54 2.270(4) .
Gd5 O20 2.389(3) .
Gd5 O5 2.418(3) .
Gd5 O7 2.505(3) .
Gd5 O16 2.507(3) .
Gd5 O24 2.546(3) .
Gd5 Gd8 4.0746(3) .
Gd6 O22 2.261(3) .
Gd6 O26 2.271(3) 2_657
Gd6 O38 2.274(3) .
Gd6 O5 2.437(3) .
Gd6 O18 2.482(3) .
Gd6 O2 2.520(3) 2_657
Gd6 O14 2.549(3) .
Gd6 Gd7 4.0490(4) .
Gd7 O32 2.265(4) .
Gd7 O43 2.269(3) .
Gd7 O40 2.348(4) .
Gd7 O15 2.353(3) 2_657
Gd7 O18 2.398(3) .
Gd7 O10 2.402(3) 2_657
Gd7 O2 2.569(3) 2_657
Gd7 O13 2.604(3) .
Gd7 C70 2.887(4) 2_657
Gd7 Gd12 4.0147(3) .
Gd8 O27 2.273(3) .
Gd8 O45 2.285(3) .
Gd8 O42 2.330(4) .
Gd8 O40 2.346(4) .
Gd8 O16 2.394(3) .
Gd8 O19 2.400(3) .
Gd8 O1 2.581(3) .
Gd8 O7 2.605(3) .
Gd8 Gd11 4.0532(4) .
Gd9 O57 2.256(5) .
Gd9 O51 2.270(3) .
Gd9 O42 2.344(4) .
Gd9 O9 2.386(3) .
Gd9 O6 2.389(3) .
Gd9 O3 2.605(3) .
Gd9 O12 2.632(3) .
Gd9 Gd10 4.0215(4) .
Gd10 O35 2.255(3) .
Gd10 O44 2.263(3) .
Gd10 O29 2.302(4) .
Gd10 O11 2.402(3) 2_657
Gd10 O12 2.456(3) .
Gd10 O4 2.463(4) .
Gd10 O9 2.483(3) .
Gd10 O17 2.543(3) 2_657
Gd10 C6 2.854(4) 2_657
Gd11 O33 2.276(3) .
Gd11 O47 2.278(3) 2_657
Gd11 O31 2.296(4) .
Gd11 O21 2.393(3) 2_657
Gd11 O4 2.464(4) .
Gd11 O19 2.471(3) .
Gd11 O1 2.508(3) .
Gd11 O25 2.576(3) 2_657
Gd11 C2 2.877(5) 2_657
Gd12 O46 2.258(4) .
Gd12 O37 2.276(3) .
Gd12 O41 2.278(4) .
Gd12 O21 2.408(4) 2_657
Gd12 O8 2.440(3) 2_657
Gd12 O13 2.491(3) .
Gd12 O10 2.492(3) 2_657
Gd12 O28 2.519(3) 2_657
Gd12 C2 2.855(5) 2_657
Gd12 C71 2.869(4) 2_657
O8 Gd12 2.440(3) 2_657
O17 Gd10 2.543(3) 2_657
O25 Gd11 2.576(3) 2_657
O28 Gd12 2.519(3) 2_657
O47 Gd11 2.278(3) 2_657
O60 Gd3 2.346(5) 2_657
